data_7113080
loop_
_publ_author_name
'Forgan, Ross S.'
'Friedman, Douglas C.'
'Stern, Charlotte L.'
'Bruns, Carson J.'
'Stoddart, J. Fraser'

_publ_section_title
;
 Directed self-assembly of a ring-in-ring complex.
;
_journal_issue 32
_journal_name_full 'Chemical communications (Cambridge, England)'
_journal_page_first 5861
_journal_page_last 5863
_journal_paper_doi 10.1039/c0cc00776e
_journal_volume 46
_journal_year 2010
_chemical_formula_sum 'C297 H380 F96 N38 O64 P16 Pd4'
_chemical_formula_weight 8251.51
_chemical_name_systematic
;
?
;
_space_group_IT_number 2
_symmetry_cell_setting triclinic
_symmetry_space_group_name_Hall '-P 1'
_symmetry_space_group_name_H-M 'P -1'
_atom_sites_solution_hydrogens geom
_atom_sites_solution_primary direct
_atom_sites_solution_secondary difmap
_audit_creation_method SHELXL-97
_cell_angle_alpha 72.664(2)
_cell_angle_beta 79.146(2)
_cell_angle_gamma 71.025(2)
_cell_formula_units_Z 1
_cell_length_a 19.0335(6)
_cell_length_b 21.1652(7)
_cell_length_c 26.7873(8)
_cell_measurement_reflns_used 3423
_cell_measurement_temperature 293(2)
_cell_measurement_theta_max 53.74
_cell_measurement_theta_min 2.47
_cell_volume 9691.2(5)
_computing_cell_refinement 'SAINT V7.23A (Bruker, 2005)'
_computing_data_collection 'APEX2 V2.1-4 (Bruker, 2007)'
_computing_data_reduction 'Bruker SAINT'
_computing_molecular_graphics 'Bruker SHELXTL'
_computing_publication_material 'Bruker SHELXTL'
_computing_structure_refinement 'SHELXL-97 (Sheldrick, 2008)'
_computing_structure_solution 'SHELXS-97 (Sheldrick, 2008)'
_diffrn_ambient_temperature 293(2)
_diffrn_measured_fraction_theta_full 0.957
_diffrn_measured_fraction_theta_max 0.957
_diffrn_measurement_device_type 'CCD area detector'
_diffrn_measurement_method 'phi and omega scans'
_diffrn_radiation_monochromator graphite
_diffrn_radiation_source 'fine-focus sealed tube'
_diffrn_radiation_type CuK\a
_diffrn_radiation_wavelength 1.54178
_diffrn_reflns_av_R_equivalents 0.0000
_diffrn_reflns_av_sigmaI/netI 0.0787
_diffrn_reflns_limit_h_max 19
_diffrn_reflns_limit_h_min -19
_diffrn_reflns_limit_k_max 22
_diffrn_reflns_limit_k_min -20
_diffrn_reflns_limit_l_max 28
_diffrn_reflns_limit_l_min 0
_diffrn_reflns_number 27227
_diffrn_reflns_theta_full 54.59
_diffrn_reflns_theta_max 54.59
_diffrn_reflns_theta_min 2.28
_diffrn_standards_number 0
_exptl_absorpt_coefficient_mu 3.133
_exptl_absorpt_correction_T_max 1.0
_exptl_absorpt_correction_T_min 0.516163
_exptl_absorpt_correction_type 'Empirical, Twinabs (multi-scan)'
_exptl_absorpt_process_details 'TWINABS V2008/1 (Sheldrick, 2008)'
_exptl_crystal_colour purple
_exptl_crystal_density_diffrn 1.414
_exptl_crystal_density_method 'not measured'
_exptl_crystal_description plate
_exptl_crystal_F_000 4228
_exptl_crystal_size_max 0.822
_exptl_crystal_size_mid 0.263
_exptl_crystal_size_min 0.07
_refine_diff_density_max 1.445
_refine_diff_density_min -1.003
_refine_diff_density_rms 0.147
_refine_ls_extinction_method none
_refine_ls_goodness_of_fit_ref 1.262
_refine_ls_hydrogen_treatment constr
_refine_ls_matrix_type full
_refine_ls_number_parameters 2345
_refine_ls_number_reflns 27227
_refine_ls_number_restraints 3777
_refine_ls_restrained_S_all 1.212
_refine_ls_R_factor_all 0.1690
_refine_ls_R_factor_gt 0.1125
_refine_ls_shift/su_max 0.004
_refine_ls_shift/su_mean 0.000
_refine_ls_structure_factor_coef Fsqd
_refine_ls_weighting_details 'calc w=1/[\s^2^(Fo^2^)+(0.2000P)^2^+0.0000P] where P=(Fo^2^+2Fc^2^)/3'
_refine_ls_weighting_scheme calc
_refine_ls_wR_factor_gt 0.3009
_refine_ls_wR_factor_ref 0.3507
_reflns_number_gt 17398
_reflns_number_total 27227
_reflns_threshold_expression >2sigma(I)
_cod_data_source_file c0cc00776e.txt
_cod_data_source_block n0075
_cod_depositor_comments
;
The following automatic conversions were performed:

'_symmetry_cell_setting' value 'Triclinic' changed to 'triclinic'
according to
/usr/data/users/saulius/automatic-downloads/retrospective/RSC/lib/dictionaries/cif_core.dic
dictionary named 'cif_core.dic' version 2.4.2 from 2011-04-26.

Automatic conversion script
Id: cif_fix_values 2281 2013-09-26 08:29:07Z andrius 
;
_cod_original_sg_symbol_H-M P-1
_cod_database_code 7113080

loop_
_symmetry_equiv_pos_as_xyz
'x, y, z'
'-x, -y, -z'

loop_
_atom_site_label
_atom_site_type_symbol
_atom_site_fract_x
_atom_site_fract_y
_atom_site_fract_z
_atom_site_U_iso_or_equiv
_atom_site_adp_type
_atom_site_occupancy
_atom_site_symmetry_multiplicity
_atom_site_calc_flag
_atom_site_refinement_flags
Pd1 Pd 0.66558(4) 0.83066(4) 0.04531(3) 0.0413(3) Uani 1 1 d U
N1 N 0.6551(5) 0.9159(4) 0.0677(4) 0.048(2) Uani 1 1 d U
H1A H 0.6642 0.9040 0.1015 0.058 Uiso 1 1 calc R
H1B H 0.6890 0.9370 0.0481 0.058 Uiso 1 1 calc R
N2 N 0.5508(5) 0.8638(4) 0.0519(4) 0.0444(19) Uani 1 1 d U
H2A H 0.5343 0.8767 0.0200 0.053 Uiso 1 1 calc R
H2B H 0.5321 0.8294 0.0722 0.053 Uiso 1 1 calc R
N3 N 0.7808(4) 0.8021(3) 0.0378(3) 0.0300(15) Uani 1 1 d U
N4 N 0.6679(4) 0.7418(4) 0.0300(3) 0.0377(17) Uani 1 1 d U
N5 N 1.1732(4) 0.6844(4) 0.0140(3) 0.0338(17) Uani 1 1 d U
N6 N 0.7237(4) 0.4119(4) -0.0034(3) 0.0343(17) Uani 1 1 d U
C1 C 0.5812(7) 0.9630(6) 0.0617(6) 0.065(3) Uani 1 1 d U
H1C H 0.5781 0.9909 0.0257 0.078 Uiso 1 1 calc R
H1D H 0.5702 0.9938 0.0846 0.078 Uiso 1 1 calc R
C2 C 0.5263(7) 0.9226(6) 0.0757(6) 0.066(3) Uani 1 1 d U
H2C H 0.5194 0.9057 0.1136 0.079 Uiso 1 1 calc R
H2D H 0.4786 0.9526 0.0639 0.079 Uiso 1 1 calc R
C3 C 0.8180(6) 0.8217(5) -0.0089(4) 0.039(2) Uani 1 1 d U
H3 H 0.7918 0.8496 -0.0374 0.047 Uiso 1 1 calc R
C4 C 0.8938(5) 0.8013(5) -0.0151(3) 0.035(2) Uani 1 1 d U
H4 H 0.9191 0.8153 -0.0478 0.042 Uiso 1 1 calc R
C5 C 0.9344(5) 0.7590(4) 0.0277(3) 0.0298(18) Uani 1 1 d U
C6 C 0.8930(5) 0.7414(5) 0.0757(4) 0.039(2) Uani 1 1 d U
H6 H 0.9171 0.7145 0.1054 0.047 Uiso 1 1 calc R
C7 C 0.8180(5) 0.7635(5) 0.0789(4) 0.036(2) Uani 1 1 d U
H7 H 0.7911 0.7514 0.1113 0.043 Uiso 1 1 calc R
C8 C 1.0173(5) 0.7330(4) 0.0225(3) 0.0287(18) Uani 1 1 d U
C9 C 1.0598(5) 0.7321(5) -0.0276(4) 0.0300(19) Uani 1 1 d U
H9 H 1.0356 0.7482 -0.0580 0.036 Uiso 1 1 calc R
C10 C 1.1337(5) 0.7082(5) -0.0306(4) 0.035(2) Uani 1 1 d U
H10 H 1.1604 0.7072 -0.0633 0.043 Uiso 1 1 calc R
C11 C 1.1323(5) 0.6851(4) 0.0618(4) 0.032(2) Uani 1 1 d U
H11 H 1.1574 0.6692 0.0917 0.039 Uiso 1 1 calc R
C12 C 1.0572(5) 0.7078(4) 0.0672(3) 0.0277(18) Uani 1 1 d U
H12 H 1.0315 0.7068 0.1004 0.033 Uiso 1 1 calc R
C13 C 0.6575(6) 0.7364(5) -0.0155(4) 0.048(2) Uani 1 1 d U
H13 H 0.6463 0.7761 -0.0428 0.058 Uiso 1 1 calc R
C14 C 0.6624(6) 0.6737(5) -0.0243(4) 0.050(2) Uani 1 1 d U
H14 H 0.6550 0.6721 -0.0572 0.059 Uiso 1 1 calc R
C15 C 0.6780(5) 0.6141(5) 0.0152(4) 0.037(2) Uani 1 1 d U
C16 C 0.6867(8) 0.6217(5) 0.0630(4) 0.059(3) Uani 1 1 d U
H16 H 0.6950 0.5836 0.0919 0.070 Uiso 1 1 calc R
C17 C 0.6834(8) 0.6841(5) 0.0680(4) 0.061(3) Uani 1 1 d U
H17 H 0.6924 0.6869 0.1001 0.074 Uiso 1 1 calc R
C18 C 0.6901(5) 0.5441(5) 0.0082(4) 0.0339(19) Uani 1 1 d U
C19 C 0.6874(6) 0.4886(5) 0.0506(4) 0.043(2) Uani 1 1 d U
H19 H 0.6741 0.4957 0.0842 0.051 Uiso 1 1 calc R
C20 C 0.7037(5) 0.4234(5) 0.0445(4) 0.038(2) Uani 1 1 d U
H20 H 0.7009 0.3868 0.0737 0.046 Uiso 1 1 calc R
C22 C 0.7236(6) 0.4652(5) -0.0464(4) 0.040(2) Uani 1 1 d U
H22 H 0.7344 0.4569 -0.0795 0.048 Uiso 1 1 calc R
C23 C 0.7079(5) 0.5302(5) -0.0420(4) 0.042(2) Uani 1 1 d U
H23 H 0.7088 0.5662 -0.0720 0.050 Uiso 1 1 calc R
C24 C 0.7458(6) 0.3410(5) -0.0097(4) 0.045(2) Uani 1 1 d U
H24A H 0.7247 0.3115 0.0204 0.053 Uiso 1 1 calc R
H24B H 0.7274 0.3408 -0.0410 0.053 Uiso 1 1 calc R
Pd2 Pd 0.66356(8) 0.34518(8) 0.50910(4) 0.0934(4) Uani 1 1 d U
N7 N 0.6571(9) 0.2687(9) 0.4822(6) 0.122(5) Uani 1 1 d U
H7A H 0.6707 0.2776 0.4474 0.146 Uiso 1 1 calc R
H7B H 0.6893 0.2289 0.4977 0.146 Uiso 1 1 calc R
N8 N 0.5509(8) 0.3730(10) 0.5138(5) 0.120(5) Uani 1 1 d U
H8A H 0.5311 0.3625 0.5474 0.144 Uiso 1 1 calc R
H8B H 0.5324 0.4186 0.4997 0.144 Uiso 1 1 calc R
N9 N 0.7755(8) 0.3136(6) 0.5038(4) 0.080(3) Uani 1 1 d U
N10 N 0.6657(7) 0.4319(7) 0.5250(4) 0.079(3) Uani 1 1 d U
N11 N 1.1660(7) 0.2258(5) 0.4634(4) 0.072(3) Uani 1 1 d U
N12 N 0.7285(7) 0.7313(6) 0.5458(4) 0.075(3) Uani 1 1 d U
C25 C 0.5813(13) 0.2606(14) 0.4925(9) 0.140(7) Uani 1 1 d U
H25A H 0.5742 0.2360 0.4694 0.168 Uiso 1 1 calc R
H25B H 0.5715 0.2360 0.5287 0.168 Uiso 1 1 calc R
C26 C 0.5348(13) 0.3303(14) 0.4817(9) 0.137(6) Uani 1 1 d U
H26A H 0.4829 0.3303 0.4899 0.165 Uiso 1 1 calc R
H26B H 0.5424 0.3520 0.4445 0.165 Uiso 1 1 calc R
C27 C 0.8150(10) 0.2736(8) 0.5431(5) 0.082(4) Uani 1 1 d U
H27 H 0.7896 0.2585 0.5754 0.099 Uiso 1 1 calc R
C28 C 0.8923(9) 0.2530(7) 0.5386(5) 0.073(3) Uani 1 1 d U
H28 H 0.9173 0.2244 0.5675 0.087 Uiso 1 1 calc R
C29 C 0.9335(9) 0.2752(7) 0.4901(5) 0.069(3) Uani 1 1 d U
C30 C 0.8878(9) 0.3181(8) 0.4494(5) 0.077(3) Uani 1 1 d U
H30 H 0.9108 0.3353 0.4166 0.093 Uiso 1 1 calc R
C31 C 0.8120(10) 0.3350(9) 0.4563(6) 0.088(4) Uani 1 1 d U
H31 H 0.7848 0.3616 0.4280 0.105 Uiso 1 1 calc R
C32 C 1.0117(9) 0.2567(6) 0.4814(4) 0.066(3) Uani 1 1 d U
C33 C 1.0574(9) 0.2372(7) 0.5222(5) 0.071(3) Uani 1 1 d U
H33 H 1.0352 0.2354 0.5564 0.085 Uiso 1 1 calc R
C34 C 1.1333(9) 0.2209(7) 0.5129(5) 0.071(3) Uani 1 1 d U
H34 H 1.1623 0.2064 0.5407 0.085 Uiso 1 1 calc R
C35 C 1.1234(9) 0.2464(6) 0.4228(5) 0.073(3) Uani 1 1 d U
H35 H 1.1466 0.2507 0.3887 0.088 Uiso 1 1 calc R
C36 C 1.0498(9) 0.2607(7) 0.4306(4) 0.074(3) Uani 1 1 d U
H36 H 1.0227 0.2735 0.4019 0.089 Uiso 1 1 calc R
C37 C 0.6777(8) 0.4345(8) 0.5728(5) 0.072(3) Uani 1 1 d U
H37 H 0.6822 0.3956 0.6010 0.086 Uiso 1 1 calc R
C38 C 0.6833(7) 0.4960(7) 0.5796(4) 0.068(3) Uani 1 1 d U
H38 H 0.6900 0.4977 0.6127 0.081 Uiso 1 1 calc R
C39 C 0.6789(7) 0.5543(7) 0.5379(5) 0.065(3) Uani 1 1 d U
C40 C 0.6654(8) 0.5495(8) 0.4905(5) 0.073(3) Uani 1 1 d U
H40 H 0.6623 0.5871 0.4613 0.088 Uiso 1 1 calc R
C41 C 0.6566(8) 0.4887(9) 0.4861(5) 0.083(3) Uani 1 1 d U
H41 H 0.6437 0.4880 0.4545 0.099 Uiso 1 1 calc R
C42 C 0.6918(7) 0.6173(7) 0.5425(4) 0.064(3) Uani 1 1 d U
C43 C 0.7206(7) 0.6192(7) 0.5858(4) 0.063(3) Uani 1 1 d U
H43 H 0.7287 0.5805 0.6142 0.075 Uiso 1 1 calc R
C44 C 0.7370(8) 0.6750(7) 0.5877(5) 0.069(3) Uani 1 1 d U
H44 H 0.7544 0.6754 0.6178 0.082 Uiso 1 1 calc R
C45 C 0.6995(9) 0.7326(8) 0.5034(6) 0.083(4) Uani 1 1 d U
H45 H 0.6910 0.7720 0.4756 0.100 Uiso 1 1 calc R
C46 C 0.6837(8) 0.6788(8) 0.5015(5) 0.080(4) Uani 1 1 d U
H46 H 0.6657 0.6805 0.4711 0.096 Uiso 1 1 calc R
C47 C 0.7499(10) 0.7909(7) 0.5471(6) 0.090(4) Uani 1 1 d U
H47A H 0.7337 0.8007 0.5812 0.108 Uiso 1 1 calc R
H47B H 0.7266 0.8312 0.5206 0.108 Uiso 1 1 calc R
O1 O 0.0866(4) 0.5853(4) -0.0721(3) 0.059(2) Uani 1 1 d DU
O2 O 0.2079(5) 0.6329(5) -0.1387(3) 0.066(2) Uani 1 1 d DU
O3 O 0.2802(4) 0.7282(4) -0.1332(3) 0.0593(19) Uani 1 1 d DU
O4 O 0.4065(4) 0.6599(4) -0.0722(3) 0.0588(19) Uani 1 1 d DU
O5 O 0.4198(4) 0.5773(4) 0.0338(3) 0.064(2) Uani 1 1 d DU
O6 O 0.3328(4) 0.6671(4) 0.1019(3) 0.0573(19) Uani 1 1 d DU
O7 O 0.2164(4) 0.7916(4) 0.0654(3) 0.0473(16) Uani 1 1 d DU
O8 O -0.0357(4) 0.9457(4) -0.0643(3) 0.061(2) Uani 1 1 d DU
O9 O -0.1868(5) 0.9737(4) -0.0789(3) 0.069(2) Uani 1 1 d DU
O10 O -0.2180(5) 0.9725(4) 0.0351(4) 0.070(2) Uani 1 1 d DU
O11 O -0.2544(7) 0.9171(6) 0.1490(4) 0.097(3) Uani 1 1 d DU
O12 O -0.3106(4) 0.8085(4) 0.1750(3) 0.0609(19) Uani 1 1 d DU
O13 O -0.2540(4) 0.6636(4) 0.1792(3) 0.059(2) Uani 1 1 d DU
O14 O -0.1327(4) 0.5840(4) 0.1182(3) 0.0550(19) Uani 1 1 d DU
C48 C 0.0170(6) 0.5961(5) -0.0475(4) 0.048(2) Uani 1 1 d DU
C49 C -0.0457(7) 0.6241(6) -0.0724(4) 0.057(3) Uani 1 1 d DU
H49 H -0.0422 0.6367 -0.1090 0.068 Uiso 1 1 calc R
C50 C -0.1173(7) 0.6345(6) -0.0430(4) 0.058(3) Uani 1 1 d DU
H50 H -0.1603 0.6530 -0.0603 0.070 Uiso 1 1 calc R
C51 C -0.1228(6) 0.6171(5) 0.0116(4) 0.047(2) Uani 1 1 d DU
H51 H -0.1695 0.6252 0.0307 0.056 Uiso 1 1 calc R
C52 C -0.0578(5) 0.5872(4) 0.0381(3) 0.039(2) Uani 1 1 d DU
C53 C -0.0619(6) 0.5691(5) 0.0945(4) 0.050(2) Uani 1 1 d DU
C54 C 0.0023(6) 0.5408(5) 0.1187(4) 0.057(3) Uani 1 1 d DU
H54 H -0.0008 0.5304 0.1552 0.068 Uiso 1 1 calc R
C55 C 0.0733(7) 0.5268(5) 0.0897(4) 0.055(3) Uani 1 1 d DU
H55 H 0.1162 0.5055 0.1071 0.066 Uiso 1 1 calc R
C56 C 0.0785(6) 0.5450(5) 0.0356(4) 0.050(2) Uani 1 1 d DU
H56 H 0.1251 0.5371 0.0162 0.060 Uiso 1 1 calc R
C57 C 0.0127(6) 0.5759(5) 0.0096(4) 0.046(2) Uani 1 1 d DU
C58 C 0.0924(7) 0.6007(7) -0.1278(4) 0.067(3) Uani 1 1 d DU
H58A H 0.0666 0.6489 -0.1422 0.081 Uiso 1 1 calc R
H58B H 0.0702 0.5723 -0.1387 0.081 Uiso 1 1 calc R
C59 C 0.1717(7) 0.5864(8) -0.1468(6) 0.076(3) Uani 1 1 d DU
H59A H 0.1973 0.5395 -0.1290 0.091 Uiso 1 1 calc R
H59B H 0.1773 0.5892 -0.1840 0.091 Uiso 1 1 calc R
C60 C 0.2030(7) 0.6958(7) -0.1756(4) 0.072(3) Uani 1 1 d DU
H60A H 0.1604 0.7309 -0.1648 0.086 Uiso 1 1 calc R
H60B H 0.1952 0.6920 -0.2093 0.086 Uiso 1 1 calc R
C61 C 0.2706(8) 0.7163(7) -0.1813(4) 0.067(3) Uani 1 1 d DU
H61A H 0.3135 0.6803 -0.1906 0.081 Uiso 1 1 calc R
H61B H 0.2677 0.7582 -0.2094 0.081 Uiso 1 1 calc R
C62 C 0.3451(7) 0.7525(6) -0.1354(5) 0.069(3) Uani 1 1 d DU
H62A H 0.3528 0.7823 -0.1700 0.083 Uiso 1 1 calc R
H62B H 0.3347 0.7798 -0.1100 0.083 Uiso 1 1 calc R
C63 C 0.4132(7) 0.6960(7) -0.1243(5) 0.072(3) Uani 1 1 d DU
H63 H 0.4546 0.6858 -0.1485 0.086 Uiso 1 1 calc R
C64 C 0.4704(7) 0.6073(7) -0.0569(6) 0.077(3) Uani 1 1 d DU
H64A H 0.5135 0.6173 -0.0798 0.093 Uiso 1 1 calc R
H64B H 0.4665 0.5642 -0.0603 0.093 Uiso 1 1 calc R
C65 C 0.4812(7) 0.5995(8) -0.0006(6) 0.083(4) Uani 1 1 d DU
H65A H 0.5284 0.5655 0.0084 0.099 Uiso 1 1 calc R
H65B H 0.4818 0.6432 0.0036 0.099 Uiso 1 1 calc R
C66 C 0.4256(8) 0.5666(7) 0.0877(6) 0.079(3) Uani 1 1 d DU
H66A H 0.4754 0.5374 0.0955 0.095 Uiso 1 1 calc R
H66B H 0.3905 0.5419 0.1083 0.095 Uiso 1 1 calc R
C67 C 0.4113(7) 0.6303(7) 0.1040(6) 0.075(3) Uani 1 1 d DU
H67A H 0.4245 0.6193 0.1395 0.090 Uiso 1 1 calc R
H67B H 0.4412 0.6588 0.0808 0.090 Uiso 1 1 calc R
C68 C 0.3181(7) 0.7287(6) 0.1178(5) 0.066(3) Uani 1 1 d DU
H68A H 0.3463 0.7581 0.0936 0.079 Uiso 1 1 calc R
H68B H 0.3342 0.7175 0.1525 0.079 Uiso 1 1 calc R
C69 C 0.2378(7) 0.7661(6) 0.1190(4) 0.055(3) Uani 1 1 d DU
H69A H 0.2090 0.7353 0.1403 0.066 Uiso 1 1 calc R
H69B H 0.2275 0.8045 0.1346 0.066 Uiso 1 1 calc R
C70 C 0.1451(6) 0.8278(5) 0.0591(4) 0.044(2) Uani 1 1 d DU
C71 C 0.0881(6) 0.8415(6) 0.0980(4) 0.050(2) Uani 1 1 d DU
H71 H 0.0992 0.8271 0.1327 0.060 Uiso 1 1 calc R
C72 C 0.0170(6) 0.8751(6) 0.0877(4) 0.053(3) Uani 1 1 d DU
H72 H -0.0203 0.8827 0.1149 0.063 Uiso 1 1 calc R
C73 C -0.0001(6) 0.8985(6) 0.0351(4) 0.050(2) Uani 1 1 d DU
H73 H -0.0493 0.9207 0.0276 0.060 Uiso 1 1 calc R
C74 C 0.0544(6) 0.8888(5) -0.0043(4) 0.044(2) Uani 1 1 d DU
C75 C 0.0353(6) 0.9120(5) -0.0594(4) 0.046(2) Uani 1 1 d DU
C76 C 0.0914(6) 0.8967(6) -0.0983(4) 0.054(3) Uani 1 1 d DU
H76 H 0.0795 0.9097 -0.1328 0.065 Uiso 1 1 calc R
C77 C 0.1647(6) 0.8629(5) -0.0884(4) 0.051(2) Uani 1 1 d DU
H77 H 0.2012 0.8547 -0.1160 0.061 Uiso 1 1 calc R
C78 C 0.1840(6) 0.8413(5) -0.0373(4) 0.046(2) Uani 1 1 d DU
H78 H 0.2334 0.8191 -0.0303 0.055 Uiso 1 1 calc R
C79 C 0.1267(5) 0.8539(5) 0.0046(4) 0.0383(19) Uani 1 1 d DU
C80 C -0.0613(7) 0.9682(7) -0.1183(5) 0.069(3) Uani 1 1 d DU
H80A H -0.0318 0.9960 -0.1430 0.083 Uiso 1 1 calc R
H80B H -0.0570 0.9285 -0.1309 0.083 Uiso 1 1 calc R
C81 C -0.1407(7) 1.0095(7) -0.1121(5) 0.073(3) Uani 1 1 d DU
H81A H -0.1430 1.0484 -0.0991 0.088 Uiso 1 1 calc R
H81B H -0.1592 1.0279 -0.1464 0.088 Uiso 1 1 calc R
C82 C -0.2497(7) 1.0158(6) -0.0512(6) 0.074(3) Uani 1 1 d DU
H82A H -0.2876 0.9918 -0.0378 0.089 Uiso 1 1 calc R
H82B H -0.2716 1.0591 -0.0758 0.089 Uiso 1 1 calc R
C83 C -0.2264(8) 1.0306(7) -0.0069(5) 0.079(3) Uani 1 1 d DU
H83A H -0.1796 1.0421 -0.0176 0.094 Uiso 1 1 calc R
H83B H -0.2639 1.0695 0.0033 0.094 Uiso 1 1 calc R
C84 C -0.2002(8) 0.9901(7) 0.0772(5) 0.079(3) Uani 1 1 d DU
H84A H -0.2418 1.0259 0.0880 0.095 Uiso 1 1 calc R
H84B H -0.1570 1.0076 0.0660 0.095 Uiso 1 1 calc R
C85 C -0.1843(9) 0.9290(8) 0.1207(6) 0.094(4) Uani 1 1 d DU
H85A H -0.1558 0.9353 0.1444 0.113 Uiso 1 1 calc R
H85B H -0.1547 0.8893 0.1076 0.113 Uiso 1 1 calc R
C86 C -0.2338(10) 0.8618(9) 0.1950(5) 0.096(4) Uani 1 1 d DU
H86A H -0.2236 0.8790 0.2217 0.115 Uiso 1 1 calc R
H86B H -0.1895 0.8266 0.1863 0.115 Uiso 1 1 calc R
C87 C -0.2986(9) 0.8326(8) 0.2142(5) 0.085(4) Uani 1 1 d DU
H87A H -0.2879 0.7952 0.2456 0.102 Uiso 1 1 calc R
H87B H -0.3427 0.8681 0.2226 0.102 Uiso 1 1 calc R
C88 C -0.3540(7) 0.7607(6) 0.1942(5) 0.063(3) Uani 1 1 d DU
H88A H -0.3781 0.7605 0.1654 0.076 Uiso 1 1 calc R
H88B H -0.3929 0.7765 0.2206 0.076 Uiso 1 1 calc R
C89 C -0.3096(7) 0.6893(6) 0.2174(4) 0.059(3) Uani 1 1 d DU
H89A H -0.2861 0.6888 0.2467 0.071 Uiso 1 1 calc R
H89B H -0.3423 0.6598 0.2306 0.071 Uiso 1 1 calc R
C90 C -0.2173(8) 0.5917(6) 0.1962(5) 0.074(4) Uani 1 1 d DU
H90A H -0.2430 0.5660 0.1854 0.088 Uiso 1 1 calc R
H90B H -0.2206 0.5783 0.2343 0.088 Uiso 1 1 calc R
C91 C -0.1387(7) 0.5729(6) 0.1754(4) 0.065(3) Uani 1 1 d DU
H91A H -0.1150 0.5247 0.1916 0.078 Uiso 1 1 calc R
H91B H -0.1132 0.6007 0.1838 0.078 Uiso 1 1 calc R
O15 O 1.1466(5) 0.5134(5) 0.5938(3) 0.075(2) Uani 1 1 d DU
O16 O 1.2752(6) 0.5304(7) 0.6310(4) 0.107(3) Uani 1 1 d DU
O17 O 1.2869(7) 0.6645(8) 0.6261(4) 0.121(4) Uani 1 1 d DU
O18 O 1.2376(16) 0.8029(12) 0.5960(10) 0.284(12) Uani 1 1 d DU
O19 O 1.268(2) 0.8672(15) 0.4917(10) 0.345(14) Uani 1 1 d DU
O20 O 1.1933(16) 0.8734(10) 0.4011(7) 0.252(9) Uani 1 1 d DU
O21 O 1.0393(13) 0.9250(9) 0.4366(6) 0.217(7) Uani 1 1 d DU
O22 O 0.7832(11) 0.9023(8) 0.6035(5) 0.173(5) Uani 1 1 d DU
O23 O 0.6227(15) 0.8491(12) 0.6684(9) 0.269(9) Uani 1 1 d DU
O24 O 0.5589(18) 0.8011(14) 0.5802(10) 0.289(12) Uani 1 1 d DU
O25 O 0.5984(10) 0.8880(10) 0.4873(6) 0.195(8) Uani 1 1 d DU
O26 O 0.7215(8) 0.8754(6) 0.4086(4) 0.133(5) Uani 1 1 d DU
O27 O 0.7841(5) 0.7401(5) 0.3981(3) 0.080(3) Uani 1 1 d DU
O28 O 0.9125(5) 0.6312(4) 0.4441(3) 0.069(2) Uani 1 1 d DU
C92 C 1.0762(6) 0.5337(6) 0.5818(4) 0.062(3) Uani 1 1 d DU
C93 C 1.0159(7) 0.5373(7) 0.6170(4) 0.073(3) Uani 1 1 d DU
H93 H 1.0227 0.5237 0.6525 0.088 Uiso 1 1 calc R
C94 C 0.9420(7) 0.5611(7) 0.6024(4) 0.072(3) Uani 1 1 d DU
H94 H 0.9012 0.5628 0.6278 0.086 Uiso 1 1 calc R
C95 C 0.9323(7) 0.5818(6) 0.5491(4) 0.065(3) Uani 1 1 d DU
H95 H 0.8844 0.5964 0.5386 0.078 Uiso 1 1 calc R
C96 C 0.9944(6) 0.5807(6) 0.5109(4) 0.057(3) Uani 1 1 d DU
C97 C 0.9849(6) 0.6056(6) 0.4555(4) 0.060(3) Uani 1 1 d DU
C98 C 1.0466(6) 0.6026(7) 0.4195(4) 0.069(3) Uani 1 1 d DU
H98 H 1.0406 0.6180 0.3838 0.083 Uiso 1 1 calc R
C99 C 1.1179(7) 0.5767(7) 0.4357(4) 0.063(3) Uani 1 1 d DU
H99 H 1.1589 0.5752 0.4104 0.076 Uiso 1 1 calc R
C100 C 1.1299(7) 0.5531(7) 0.4882(4) 0.067(3) Uani 1 1 d DU
H100 H 1.1781 0.5354 0.4983 0.080 Uiso 1 1 calc R
C101 C 1.0668(6) 0.5564(6) 0.5264(4) 0.061(3) Uani 1 1 d DU
C102 C 1.1624(9) 0.4947(8) 0.6468(4) 0.090(4) Uani 1 1 d DU
H10A H 1.1415 0.4576 0.6673 0.108 Uiso 1 1 calc R
H10B H 1.1404 0.5339 0.6620 0.108 Uiso 1 1 calc R
C103 C 1.2449(9) 0.4719(9) 0.6474(6) 0.110(5) Uani 1 1 d DU
H10C H 1.2574 0.4457 0.6827 0.132 Uiso 1 1 calc R
H10D H 1.2674 0.4417 0.6241 0.132 Uiso 1 1 calc R
C104 C 1.2881(11) 0.5491(11) 0.6730(6) 0.130(5) Uani 1 1 d DU
H10E H 1.3153 0.5089 0.6978 0.157 Uiso 1 1 calc R
H10F H 1.2411 0.5705 0.6911 0.157 Uiso 1 1 calc R
C105 C 1.3326(11) 0.5988(11) 0.6509(9) 0.155(6) Uani 1 1 d DU
H10G H 1.3551 0.6031 0.6789 0.186 Uiso 1 1 calc R
H10H H 1.3724 0.5816 0.6256 0.186 Uiso 1 1 calc R
C106 C 1.2409(14) 0.7066(13) 0.6606(9) 0.182(8) Uani 1 1 d DU
H106 H 1.2417 0.6936 0.6969 0.218 Uiso 1 1 calc R
C107 C 1.1947(17) 0.7696(14) 0.6330(12) 0.230(12) Uani 1 1 d DU
H107 H 1.1430 0.7854 0.6394 0.276 Uiso 1 1 calc R
C108 C 1.204(3) 0.8722(15) 0.5764(13) 0.359(16) Uani 1 1 d DU
H10I H 1.2325 0.8981 0.5840 0.431 Uiso 1 1 calc R
H10J H 1.1546 0.8840 0.5952 0.431 Uiso 1 1 calc R
C109 C 1.196(2) 0.895(2) 0.5187(14) 0.372(17) Uani 1 1 d DU
H10K H 1.1585 0.8785 0.5110 0.446 Uiso 1 1 calc R
H10L H 1.1809 0.9454 0.5072 0.446 Uiso 1 1 calc R
C110 C 1.273(2) 0.9048(16) 0.4387(11) 0.317(12) Uani 1 1 d DU
H11A H 1.3197 0.9167 0.4310 0.380 Uiso 1 1 calc R
H11B H 1.2331 0.9478 0.4353 0.380 Uiso 1 1 calc R
C111 C 1.2691(18) 0.8736(16) 0.3984(11) 0.270(11) Uani 1 1 d DU
H11C H 1.2843 0.8999 0.3640 0.324 Uiso 1 1 calc R
H11D H 1.3021 0.8267 0.4043 0.324 Uiso 1 1 calc R
C112 C 1.1487(15) 0.9380(11) 0.3754(9) 0.232(9) Uani 1 1 d DU
H11E H 1.1667 0.9487 0.3384 0.279 Uiso 1 1 calc R
H11F H 1.1524 0.9734 0.3901 0.279 Uiso 1 1 calc R
C113 C 1.0696(17) 0.9386(14) 0.3812(8) 0.245(10) Uani 1 1 d DU
H11G H 1.0404 0.9833 0.3621 0.294 Uiso 1 1 calc R
H11H H 1.0658 0.9037 0.3660 0.294 Uiso 1 1 calc R
C114 C 0.9666(14) 0.9300(13) 0.4518(8) 0.197(7) Uani 1 1 d DU
C115 C 0.9076(15) 0.9465(14) 0.4250(8) 0.201(8) Uani 1 1 d DU
H115 H 0.9186 0.9530 0.3888 0.241 Uiso 1 1 calc R
C116 C 0.8359(16) 0.9550(11) 0.4421(8) 0.198(7) Uani 1 1 d DU
H116 H 0.7987 0.9722 0.4194 0.237 Uiso 1 1 calc R
C117 C 0.8198(13) 0.9357(9) 0.4986(7) 0.155(5) Uani 1 1 d DU
H117 H 0.7713 0.9361 0.5131 0.185 Uiso 1 1 calc R
C118 C 0.8728(15) 0.917(4) 0.5301(9) 0.197(7) Uani 0.50 1 d PDU
C119 C 0.8523(13) 0.8996(13) 0.5891(8) 0.182(7) Uani 1 1 d DU
C120 C 0.9111(15) 0.8843(12) 0.6167(9) 0.180(7) Uani 1 1 d DU
H120 H 0.9010 0.8761 0.6530 0.216 Uiso 1 1 calc R
C121 C 0.9836(16) 0.8796(14) 0.5967(9) 0.198(8) Uani 1 1 d DU
H121 H 1.0198 0.8674 0.6195 0.238 Uiso 1 1 calc R
C122 C 1.0047(13) 0.8931(12) 0.5419(9) 0.164(6) Uani 1 1 d DU
H122 H 1.0537 0.8899 0.5273 0.197 Uiso 1 1 calc R
C123 C 0.9436(12) 0.9121(9) 0.5108(7) 0.149(5) Uani 1 1 d DU
C124 C 0.7392(15) 0.8872(10) 0.6590(7) 0.206(8) Uani 1 1 d DU
H12A H 0.7734 0.8639 0.6858 0.248 Uiso 1 1 calc R
H12B H 0.7067 0.9299 0.6667 0.248 Uiso 1 1 calc R
C125 C 0.6940(15) 0.8415(11) 0.6567(7) 0.182(8) Uani 1 1 d DU
H12C H 0.7041 0.8372 0.6208 0.218 Uiso 1 1 calc R
H12D H 0.7178 0.7963 0.6783 0.218 Uiso 1 1 calc R
C126 C 0.5863(16) 0.8043(15) 0.6563(8) 0.237(10) Uani 1 1 d DU
H12E H 0.5328 0.8174 0.6658 0.285 Uiso 1 1 calc R
H12F H 0.6078 0.7558 0.6728 0.285 Uiso 1 1 calc R
C127 C 0.6058(17) 0.8213(18) 0.5982(9) 0.243(11) Uani 1 1 d DU
H12G H 0.5991 0.8705 0.5840 0.291 Uiso 1 1 calc R
H12H H 0.6572 0.7965 0.5892 0.291 Uiso 1 1 calc R
C128 C 0.5050(16) 0.863(2) 0.5602(11) 0.283(14) Uani 1 1 d DU
H12I H 0.5062 0.8996 0.5741 0.340 Uiso 1 1 calc R
H12J H 0.4553 0.8566 0.5684 0.340 Uiso 1 1 calc R
C129 C 0.5268(16) 0.8765(19) 0.5041(10) 0.257(13) Uani 1 1 d DU
H12K H 0.5261 0.8377 0.4921 0.308 Uiso 1 1 calc R
H12L H 0.4896 0.9168 0.4868 0.308 Uiso 1 1 calc R
C130 C 0.5950(13) 0.9238(14) 0.4314(8) 0.235(13) Uani 1 1 d DU
H13A H 0.5565 0.9678 0.4270 0.282 Uiso 1 1 calc R
H13B H 0.5837 0.8961 0.4127 0.282 Uiso 1 1 calc R
C131 C 0.6701(14) 0.9347(10) 0.4109(9) 0.192(10) Uani 1 1 d DU
H13C H 0.6675 0.9661 0.3761 0.231 Uiso 1 1 calc R
H13D H 0.6842 0.9557 0.4336 0.231 Uiso 1 1 calc R
C132 C 0.7270(12) 0.8589(8) 0.3597(6) 0.133(7) Uani 1 1 d DU
H13E H 0.7332 0.8979 0.3309 0.159 Uiso 1 1 calc R
H13F H 0.6813 0.8499 0.3569 0.159 Uiso 1 1 calc R
C133 C 0.7905(10) 0.7980(7) 0.3561(5) 0.105(5) Uani 1 1 d DU
H13G H 0.7929 0.7872 0.3229 0.126 Uiso 1 1 calc R
H13H H 0.8365 0.8082 0.3567 0.126 Uiso 1 1 calc R
C134 C 0.8195(7) 0.6767(7) 0.3843(5) 0.079(3) Uani 1 1 d DU
H13I H 0.8105 0.6825 0.3485 0.095 Uiso 1 1 calc R
H13J H 0.7963 0.6422 0.4070 0.095 Uiso 1 1 calc R
C135 C 0.9003(7) 0.6504(7) 0.3880(4) 0.070(3) Uani 1 1 d DU
H13K H 0.9242 0.6857 0.3682 0.084 Uiso 1 1 calc R
H13L H 0.9214 0.6104 0.3736 0.084 Uiso 1 1 calc R
P1 P 0.9848(2) 0.3390(2) 0.27141(12) 0.0747(10) Uani 1 1 d U
F1 F 1.0438(7) 0.2687(6) 0.2889(5) 0.151(4) Uani 1 1 d U
F2 F 0.9387(6) 0.3046(6) 0.2506(4) 0.122(3) Uani 1 1 d U
F3 F 0.9257(8) 0.4103(6) 0.2542(4) 0.154(4) Uani 1 1 d U
F4 F 0.9405(7) 0.3313(7) 0.3272(3) 0.144(4) Uani 1 1 d U
F5 F 1.0278(7) 0.3557(7) 0.2147(4) 0.142(4) Uani 1 1 d U
F6 F 1.0333(8) 0.3667(8) 0.2961(5) 0.157(4) Uani 1 1 d U
P2 P 0.5685(3) 0.7228(3) 0.36290(17) 0.1079(16) Uani 1 1 d U
F7 F 0.4815(6) 0.7522(8) 0.3702(5) 0.164(5) Uani 1 1 d U
F8 F 0.5706(8) 0.7502(8) 0.4128(4) 0.168(4) Uani 1 1 d U
F9 F 0.5605(8) 0.6527(8) 0.3990(5) 0.171(5) Uani 1 1 d U
F10 F 0.5779(8) 0.7951(8) 0.3258(5) 0.177(5) Uani 1 1 d U
F11 F 0.5639(7) 0.7017(9) 0.3141(4) 0.163(4) Uani 1 1 d U
F12 F 0.6563(6) 0.6943(8) 0.3576(6) 0.170(5) Uani 1 1 d U
P3 P 0.5877(2) 0.5093(2) 0.19745(14) 0.0823(11) Uani 1 1 d U
F13 F 0.5047(6) 0.5233(6) 0.2188(4) 0.124(3) Uani 1 1 d U
F14 F 0.6052(7) 0.4453(7) 0.2456(4) 0.140(4) Uani 1 1 d U
F15 F 0.6737(4) 0.4926(4) 0.1769(3) 0.084(2) Uani 1 1 d U
F16 F 0.5689(5) 0.5742(5) 0.1492(3) 0.097(2) Uani 1 1 d U
F17 F 0.6007(6) 0.5567(7) 0.2290(4) 0.131(3) Uani 1 1 d U
F18 F 0.5765(5) 0.4641(5) 0.1639(3) 0.098(2) Uani 1 1 d U
P4 P 0.43805(19) 0.82826(19) 0.96894(15) 0.0686(9) Uani 1 1 d U
F19 F 0.4022(4) 0.8734(5) 1.0107(4) 0.094(2) Uani 1 1 d U
F20 F 0.5024(4) 0.8665(4) 0.9517(3) 0.0737(19) Uani 1 1 d U
F21 F 0.4871(4) 0.7708(4) 1.0114(4) 0.091(2) Uani 1 1 d U
F22 F 0.3753(4) 0.7922(5) 0.9862(4) 0.096(2) Uani 1 1 d U
F23 F 0.3898(5) 0.8863(5) 0.9251(4) 0.112(3) Uani 1 1 d U
F24 F 0.4770(5) 0.7834(5) 0.9277(4) 0.104(3) Uani 1 1 d U
P5 P 0.9650(3) 0.6901(2) 0.23188(13) 0.0890(12) Uani 1 1 d U
F25 F 0.9304(9) 0.7410(6) 0.2675(4) 0.154(4) Uani 1 1 d U
F26 F 0.9986(6) 0.6410(6) 0.1937(3) 0.111(3) Uani 1 1 d U
F27 F 1.0141(7) 0.6386(7) 0.2766(4) 0.146(4) Uani 1 1 d U
F28 F 0.9045(8) 0.6569(9) 0.2563(5) 0.178(5) Uani 1 1 d U
F29 F 1.0332(10) 0.7194(8) 0.2076(5) 0.179(5) Uani 1 1 d U
F30 F 0.9259(10) 0.7439(9) 0.1870(4) 0.221(7) Uani 1 1 d U
P6 P 0.3319(4) 0.3318(4) 0.1895(2) 0.146(2) Uani 1 1 d U
F31 F 0.3151(10) 0.3632(8) 0.2372(5) 0.189(5) Uani 1 1 d U
F32 F 0.4140(8) 0.2914(9) 0.2098(5) 0.190(6) Uani 1 1 d U
F33 F 0.3651(7) 0.3908(9) 0.1529(5) 0.193(5) Uani 1 1 d U
F34 F 0.2551(8) 0.3742(10) 0.1685(7) 0.236(7) Uani 1 1 d U
F35 F 0.3007(8) 0.2723(7) 0.2257(4) 0.156(4) Uani 1 1 d U
F36 F 0.3538(11) 0.2991(11) 0.1416(4) 0.230(6) Uani 1 1 d U
P7 P 0.8296(5) 0.0521(4) 0.2655(2) 0.148(2) Uani 1 1 d U
F37 F 0.8588(16) 0.1071(13) 0.2204(6) 0.279(9) Uani 1 1 d U
F38 F 0.9248(14) 0.0191(12) 0.2585(15) 0.349(13) Uani 1 1 d U
F39 F 0.8383(14) 0.0879(13) 0.3025(7) 0.266(8) Uani 1 1 d U
F40 F 0.7704(19) 0.0271(15) 0.3055(8) 0.342(10) Uani 1 1 d U
F41 F 0.8316(15) 0.0051(13) 0.2277(9) 0.288(9) Uani 1 1 d U
F42 F 0.7556(14) 0.1052(9) 0.2387(11) 0.285(9) Uani 1 1 d U
P8 P 0.2356(6) 0.8394(5) 0.2466(3) 0.180(3) Uani 1 1 d U
F43 F 0.2768(12) 0.8644(10) 0.1914(6) 0.216(6) Uani 1 1 d U
F44 F 0.3049(18) 0.8401(16) 0.2766(9) 0.321(10) Uani 1 1 d U
F45 F 0.1964(16) 0.8145(13) 0.3045(7) 0.278(8) Uani 1 1 d U
F46 F 0.1937(19) 0.9159(11) 0.2508(9) 0.321(10) Uani 1 1 d U
F47 F 0.1697(13) 0.8280(14) 0.2237(8) 0.259(8) Uani 1 1 d U
F48 F 0.2726(14) 0.7644(10) 0.2449(11) 0.276(9) Uani 1 1 d U
N13 N 0.5482(11) 0.6054(13) 0.6469(7) 0.163(8) Uani 1 1 d U
C136 C 0.5239(15) 0.6273(15) 0.6826(8) 0.150(8) Uani 1 1 d U
C137 C 0.4922(14) 0.6581(14) 0.7298(8) 0.161(9) Uani 1 1 d U
H37D H 0.4468 0.6944 0.7220 0.193 Uiso 1 1 calc R
H37E H 0.5279 0.6766 0.7372 0.193 Uiso 1 1 calc R
H37F H 0.4822 0.6228 0.7598 0.193 Uiso 1 1 calc R
N14 N 0.9855(9) 0.7982(6) 0.8532(5) 0.097(4) Uani 1 1 d U
C138 C 0.9908(11) 0.8266(8) 0.8077(6) 0.096(5) Uani 1 1 d U
C139 C 1.0019(16) 0.8599(10) 0.7520(6) 0.156(10) Uani 1 1 d U
H39D H 0.9642 0.8574 0.7340 0.188 Uiso 1 1 calc R
H39E H 1.0503 0.8369 0.7376 0.188 Uiso 1 1 calc R
H39F H 0.9986 0.9075 0.7476 0.188 Uiso 1 1 calc R
N15 N -0.0010(11) 0.8028(8) 0.3492(5) 0.123(6) Uani 1 1 d U
C140 C -0.0019(14) 0.8280(11) 0.3061(7) 0.121(7) Uani 1 1 d U
C141 C -0.0063(17) 0.8718(14) 0.2498(7) 0.177(11) Uani 1 1 d U
H41D H -0.0042 0.8435 0.2271 0.212 Uiso 1 1 calc R
H41E H 0.0349 0.8912 0.2393 0.212 Uiso 1 1 calc R
H41F H -0.0524 0.9083 0.2474 0.212 Uiso 1 1 calc R
N16 N 0.2060(10) 0.5657(7) 0.1628(4) 0.112(5) Uani 1 1 d U
C142 C 0.1654(12) 0.5316(11) 0.1958(6) 0.119(6) Uani 1 1 d U
C143 C 0.1221(11) 0.4888(10) 0.2408(7) 0.113(6) Uani 1 1 d U
H43D H 0.0695 0.5078 0.2376 0.136 Uiso 1 1 calc R
H43E H 0.1322 0.4903 0.2741 0.136 Uiso 1 1 calc R
H43F H 0.1377 0.4417 0.2385 0.136 Uiso 1 1 calc R
N17 N 0.4873(11) 0.7701(13) 0.1401(7) 0.159(9) Uani 1 1 d U
C144 C -0.5315(12) 0.7401(12) 0.1787(7) 0.111(6) Uani 1 1 d U
C145 C 0.4560(14) 0.6990(13) 0.2234(9) 0.155(9) Uani 1 1 d U
H45D H 0.4072 0.6935 0.2262 0.186 Uiso 1 1 calc R
H45E H 0.4588 0.7178 0.2511 0.186 Uiso 1 1 calc R
H45F H 0.4928 0.6548 0.2261 0.186 Uiso 1 1 calc R
N18 N -0.187(2) 0.7719(18) -0.1588(16) 0.155(17) Uani 0.50 1 d PU
C146 C 0.807(3) 0.821(3) 0.810(2) 0.141(16) Uani 0.50 1 d PU
C147 C 0.789(3) 0.881(3) 0.7792(16) 0.157(18) Uani 0.50 1 d PU
H47D H 0.7636 0.8801 0.7517 0.188 Uiso 0.50 1 calc PR
H47E H 0.8329 0.8952 0.7642 0.188 Uiso 0.50 1 calc PR
H47F H 0.7564 0.9126 0.7986 0.188 Uiso 0.50 1 calc PR
N19 N 0.1641(17) 0.6704(19) 0.2898(13) 0.124(10) Uani 0.50 1 d PU
C148 C 0.248(2) 0.635(3) 0.2976(16) 0.126(13) Uani 0.50 1 d PU
C149 C 0.310(2) 0.629(2) 0.3026(11) 0.132(15) Uani 0.50 1 d PU
H49D H 0.3336 0.6491 0.2697 0.158 Uiso 0.50 1 calc PR
H49E H 0.3359 0.5806 0.3138 0.158 Uiso 0.50 1 calc PR
H49F H 0.3101 0.6516 0.3285 0.158 Uiso 0.50 1 calc PR
N20 N 0.5079(8) 0.5062(10) 0.4319(6) 0.116(5) Uani 1 1 d U
C150 C 0.5005(11) 0.5260(13) 0.3909(8) 0.122(7) Uani 1 1 d U
C151 C 0.4930(16) 0.5549(14) 0.3370(8) 0.190(13) Uani 1 1 d U
H51D H 0.4412 0.5774 0.3321 0.228 Uiso 1 1 calc R
H51E H 0.5117 0.5191 0.3188 0.228 Uiso 1 1 calc R
H51F H 0.5208 0.5880 0.3234 0.228 Uiso 1 1 calc R
O29 O 0.8065(8) 0.6873(7) 0.6861(3) 0.115(4) Uani 1 1 d U
O30 O 0.6505(12) 0.2877(8) 0.6342(6) 0.169(7) Uani 1 1 d U
O31 O 0.3485(15) 0.5138(14) 0.2250(10) 0.122(8) Uiso 0.50 1 d P
O32 O 0.7789(19) 0.4865(17) 0.6889(13) 0.153(11) Uiso 0.50 1 d P
O33 O 0.645(2) 0.0513(18) 0.1990(13) 0.162(12) Uiso 0.50 1 d P
O34 O 0.438(3) 0.921(3) 0.2933(19) 0.230(19) Uiso 0.50 1 d P
O35 C 0.6558(10) 0.9068(9) -0.0801(7) 0.101(5) Uiso 1 1 d .

loop_
_atom_site_aniso_label
_atom_site_aniso_U_11
_atom_site_aniso_U_22
_atom_site_aniso_U_33
_atom_site_aniso_U_23
_atom_site_aniso_U_13
_atom_site_aniso_U_12
Pd1 0.0401(4) 0.0314(4) 0.0515(5) -0.0080(3) -0.0051(3) -0.0111(3)
N1 0.048(4) 0.029(4) 0.061(5) -0.004(4) -0.004(4) -0.008(3)
N2 0.054(4) 0.021(4) 0.059(5) -0.015(4) -0.015(4) -0.002(3)
N3 0.047(4) 0.005(3) 0.038(4) -0.005(3) -0.001(3) -0.010(3)
N4 0.026(4) 0.029(4) 0.050(4) -0.004(3) -0.004(4) -0.004(3)
N5 0.042(4) 0.029(4) 0.037(4) -0.012(3) 0.001(3) -0.019(4)
N6 0.034(4) 0.033(4) 0.041(4) -0.015(3) -0.006(3) -0.010(3)
C1 0.061(6) 0.034(6) 0.099(9) -0.027(6) -0.003(6) -0.007(4)
C2 0.056(6) 0.049(7) 0.099(9) -0.033(6) -0.016(6) -0.007(5)
C3 0.050(5) 0.027(5) 0.033(5) 0.003(4) -0.004(4) -0.013(4)
C4 0.038(4) 0.034(5) 0.024(4) 0.004(4) -0.001(3) -0.009(4)
C5 0.045(4) 0.022(5) 0.025(4) -0.004(3) -0.002(3) -0.016(4)
C6 0.040(4) 0.046(6) 0.029(4) 0.000(4) -0.006(4) -0.017(4)
C7 0.044(4) 0.025(5) 0.033(5) 0.000(4) 0.000(4) -0.012(4)
C8 0.042(4) 0.019(5) 0.029(4) -0.004(3) -0.002(3) -0.017(4)
C9 0.040(4) 0.028(5) 0.030(4) -0.011(4) 0.003(3) -0.019(4)
C10 0.046(5) 0.029(5) 0.034(4) -0.008(4) 0.001(4) -0.016(4)
C11 0.045(5) 0.021(5) 0.034(4) -0.006(4) -0.007(4) -0.013(4)
C12 0.044(4) 0.017(5) 0.027(4) -0.005(3) 0.000(3) -0.018(4)
C13 0.056(6) 0.032(5) 0.052(5) -0.003(4) -0.016(5) -0.007(5)
C14 0.062(7) 0.045(5) 0.045(5) -0.007(4) -0.022(5) -0.013(5)
C15 0.036(5) 0.037(4) 0.042(5) -0.008(3) -0.004(4) -0.016(4)
C16 0.112(10) 0.032(5) 0.036(5) -0.006(4) -0.007(6) -0.029(6)
C17 0.111(10) 0.031(5) 0.047(6) 0.003(4) -0.014(6) -0.035(6)
C18 0.030(5) 0.035(4) 0.036(5) -0.006(3) -0.006(4) -0.009(4)
C19 0.055(6) 0.037(5) 0.038(5) -0.009(4) 0.000(4) -0.019(5)
C20 0.044(6) 0.039(5) 0.032(4) -0.006(4) -0.006(4) -0.015(5)
C22 0.048(6) 0.042(5) 0.031(4) -0.011(4) -0.003(4) -0.012(5)
C23 0.040(5) 0.037(5) 0.040(5) -0.001(4) -0.006(4) -0.008(5)
C24 0.053(7) 0.035(5) 0.057(6) -0.018(4) -0.007(5) -0.021(5)
Pd2 0.1071(9) 0.1363(11) 0.0677(7) -0.0447(7) 0.0087(6) -0.0683(9)
N7 0.137(9) 0.182(12) 0.099(9) -0.086(10) 0.037(8) -0.098(9)
N8 0.123(6) 0.213(14) 0.086(9) -0.099(10) 0.031(8) -0.097(8)
N9 0.126(5) 0.096(8) 0.038(5) -0.026(5) -0.003(4) -0.054(5)
N10 0.092(7) 0.112(6) 0.049(5) -0.026(5) 0.009(5) -0.058(6)
N11 0.097(7) 0.047(6) 0.060(6) -0.005(5) 0.002(5) -0.021(6)
N12 0.088(8) 0.064(6) 0.063(6) -0.001(5) 0.002(5) -0.029(6)
C25 0.151(13) 0.214(15) 0.126(13) -0.099(14) 0.041(12) -0.126(12)
C26 0.133(10) 0.230(17) 0.120(13) -0.109(14) 0.027(11) -0.111(11)
C27 0.115(6) 0.099(10) 0.040(6) -0.026(6) 0.014(5) -0.045(8)
C28 0.119(7) 0.068(8) 0.041(6) -0.013(5) 0.001(5) -0.045(7)
C29 0.111(6) 0.062(8) 0.041(6) -0.009(5) -0.001(4) -0.040(7)
C30 0.113(7) 0.096(10) 0.035(6) -0.014(6) -0.009(5) -0.047(8)
C31 0.109(6) 0.102(11) 0.055(6) -0.004(7) -0.006(6) -0.051(8)
C32 0.114(6) 0.049(7) 0.033(5) -0.007(5) -0.003(4) -0.026(7)
C33 0.110(7) 0.059(8) 0.037(5) 0.000(5) -0.007(5) -0.026(7)
C34 0.108(7) 0.058(8) 0.043(5) -0.010(6) -0.003(6) -0.024(7)
C35 0.120(8) 0.048(7) 0.038(5) 0.003(5) 0.005(5) -0.025(8)
C36 0.118(7) 0.074(9) 0.028(5) -0.005(6) -0.006(5) -0.033(8)
C37 0.080(8) 0.096(8) 0.049(6) -0.019(5) -0.005(6) -0.039(8)
C38 0.079(8) 0.101(7) 0.029(5) -0.011(5) 0.001(5) -0.041(7)
C39 0.052(7) 0.094(7) 0.046(6) -0.012(5) 0.001(5) -0.027(6)
C40 0.080(8) 0.097(8) 0.036(5) 0.000(5) -0.010(6) -0.030(8)
C41 0.084(9) 0.127(8) 0.054(6) -0.021(6) -0.009(7) -0.054(9)
C42 0.053(7) 0.082(6) 0.043(6) -0.010(5) 0.009(5) -0.015(6)
C43 0.085(8) 0.060(6) 0.029(5) 0.000(5) 0.005(5) -0.018(6)
C44 0.097(9) 0.061(7) 0.039(6) -0.014(4) 0.010(6) -0.020(6)
C45 0.093(10) 0.082(8) 0.059(7) 0.005(6) -0.008(6) -0.025(8)
C46 0.088(9) 0.100(8) 0.045(6) 0.004(6) -0.015(6) -0.032(8)
C47 0.138(14) 0.047(7) 0.072(9) -0.017(6) -0.002(8) -0.015(7)
O1 0.077(5) 0.056(5) 0.058(4) -0.025(4) 0.012(4) -0.038(4)
O2 0.068(5) 0.100(6) 0.048(4) -0.016(4) -0.002(4) -0.053(5)
O3 0.070(5) 0.062(5) 0.053(4) -0.010(4) 0.005(4) -0.039(4)
O4 0.047(4) 0.063(5) 0.072(5) -0.028(4) 0.009(3) -0.021(4)
O5 0.057(5) 0.058(5) 0.087(5) -0.021(4) -0.028(4) -0.015(4)
O6 0.064(4) 0.047(4) 0.066(5) -0.019(4) -0.021(4) -0.011(3)
O7 0.052(4) 0.049(4) 0.045(4) -0.011(3) -0.006(3) -0.021(3)
O8 0.070(4) 0.058(5) 0.055(4) -0.004(4) -0.015(3) -0.022(4)
O9 0.089(5) 0.042(5) 0.081(5) 0.002(4) -0.025(4) -0.031(4)
O10 0.076(6) 0.058(5) 0.087(5) -0.025(4) -0.003(4) -0.030(4)
O11 0.141(8) 0.114(8) 0.068(6) -0.003(5) -0.027(5) -0.088(7)
O12 0.065(5) 0.052(4) 0.062(5) -0.012(4) -0.007(4) -0.014(4)
O13 0.079(5) 0.059(4) 0.039(4) -0.014(3) 0.012(3) -0.027(4)
O14 0.078(5) 0.050(5) 0.037(4) -0.014(3) 0.008(3) -0.023(4)
C48 0.070(5) 0.034(6) 0.050(5) -0.014(4) 0.013(4) -0.037(5)
C49 0.090(6) 0.052(7) 0.042(5) -0.015(5) -0.002(4) -0.038(6)
C50 0.080(6) 0.056(7) 0.046(5) -0.009(5) -0.006(5) -0.033(6)
C51 0.070(6) 0.038(6) 0.039(5) -0.008(4) 0.000(4) -0.027(5)
C52 0.069(5) 0.012(5) 0.040(4) -0.010(4) 0.000(3) -0.019(4)
C53 0.075(5) 0.030(6) 0.046(5) -0.012(4) 0.000(4) -0.016(5)
C54 0.086(6) 0.039(6) 0.047(6) -0.013(5) -0.006(4) -0.019(6)
C55 0.080(6) 0.036(6) 0.059(5) -0.022(5) -0.008(5) -0.019(5)
C56 0.070(6) 0.032(6) 0.056(5) -0.013(5) 0.006(4) -0.030(5)
C57 0.075(5) 0.022(5) 0.052(4) -0.014(4) 0.000(4) -0.028(5)
C58 0.091(7) 0.073(8) 0.058(6) -0.024(6) 0.010(6) -0.054(7)
C59 0.082(7) 0.093(9) 0.076(8) -0.043(7) -0.003(6) -0.038(7)
C60 0.075(8) 0.104(8) 0.040(6) -0.014(6) -0.013(6) -0.032(7)
C61 0.090(8) 0.068(8) 0.042(6) 0.000(5) 0.004(6) -0.040(6)
C62 0.081(7) 0.065(7) 0.061(7) -0.005(5) 0.011(6) -0.041(5)
C63 0.062(6) 0.082(8) 0.069(7) -0.023(6) 0.022(6) -0.031(6)
C64 0.042(6) 0.071(8) 0.111(7) -0.022(7) 0.013(6) -0.018(5)
C65 0.055(7) 0.069(9) 0.121(7) -0.017(7) -0.014(6) -0.019(6)
C66 0.075(8) 0.063(7) 0.094(7) -0.016(7) -0.041(7) 0.000(6)
C67 0.071(7) 0.077(8) 0.075(8) -0.020(6) -0.034(7) -0.003(6)
C68 0.070(7) 0.064(7) 0.072(8) -0.021(6) -0.033(6) -0.013(5)
C69 0.070(6) 0.052(7) 0.054(6) -0.022(5) -0.019(5) -0.016(5)
C70 0.047(5) 0.041(6) 0.054(5) -0.017(4) -0.004(4) -0.022(4)
C71 0.060(5) 0.051(7) 0.046(5) -0.015(5) -0.009(4) -0.021(5)
C72 0.049(5) 0.069(8) 0.049(5) -0.028(5) 0.007(5) -0.024(5)
C73 0.056(6) 0.046(6) 0.053(5) -0.017(5) -0.010(4) -0.016(5)
C74 0.059(5) 0.031(5) 0.050(4) -0.018(4) -0.003(4) -0.019(4)
C75 0.058(5) 0.026(5) 0.053(5) -0.003(4) -0.006(4) -0.018(4)
C76 0.071(6) 0.046(7) 0.043(5) 0.000(5) -0.005(4) -0.025(5)
C77 0.067(6) 0.036(6) 0.049(5) -0.009(5) 0.005(5) -0.022(5)
C78 0.056(6) 0.033(6) 0.052(5) -0.009(4) -0.002(4) -0.020(5)
C79 0.055(5) 0.028(5) 0.044(4) -0.008(4) -0.003(3) -0.030(4)
C80 0.087(6) 0.066(8) 0.056(6) -0.002(6) -0.026(5) -0.027(6)
C81 0.081(7) 0.063(8) 0.069(8) 0.009(6) -0.024(5) -0.028(6)
C82 0.062(7) 0.043(7) 0.109(8) 0.003(6) -0.020(6) -0.018(6)
C83 0.072(8) 0.059(8) 0.089(7) -0.017(5) 0.003(6) -0.006(7)
C84 0.078(9) 0.089(9) 0.092(7) -0.033(6) 0.009(7) -0.052(7)
C85 0.101(10) 0.091(10) 0.105(8) -0.027(7) -0.021(7) -0.040(8)
C86 0.120(11) 0.113(11) 0.070(8) -0.003(7) -0.041(7) -0.054(9)
C87 0.118(10) 0.086(9) 0.058(7) 0.003(6) -0.033(7) -0.046(8)
C88 0.068(8) 0.068(6) 0.058(7) -0.019(5) -0.008(5) -0.020(5)
C89 0.070(7) 0.060(5) 0.055(7) -0.029(5) 0.013(5) -0.028(5)
C90 0.116(9) 0.048(6) 0.055(7) -0.015(5) 0.019(6) -0.036(6)
C91 0.107(8) 0.043(6) 0.028(5) -0.004(5) 0.004(5) -0.010(6)
O15 0.093(5) 0.096(7) 0.030(4) -0.010(4) -0.009(4) -0.021(5)
O16 0.111(8) 0.162(10) 0.046(5) -0.019(6) -0.022(5) -0.036(7)
O17 0.105(9) 0.210(11) 0.086(7) -0.079(7) 0.020(6) -0.076(8)
O18 0.36(3) 0.177(15) 0.262(19) -0.118(13) 0.095(17) -0.023(17)
O19 0.55(3) 0.25(2) 0.177(14) -0.074(16) 0.00(2) -0.03(2)
O20 0.47(2) 0.120(10) 0.138(12) -0.037(9) 0.106(15) -0.124(14)
O21 0.417(17) 0.102(10) 0.118(10) -0.036(9) 0.052(11) -0.094(15)
O22 0.338(15) 0.071(8) 0.098(8) -0.017(7) -0.007(8) -0.054(12)
O23 0.310(19) 0.201(19) 0.160(14) 0.047(13) -0.014(16) 0.017(15)
O24 0.28(3) 0.27(2) 0.222(16) 0.001(16) 0.040(16) -0.038(17)
O25 0.174(14) 0.197(15) 0.114(10) 0.010(10) 0.015(9) 0.017(12)
O26 0.194(12) 0.074(7) 0.075(6) 0.006(5) 0.019(8) -0.004(7)
O27 0.088(6) 0.071(5) 0.066(5) 0.006(4) -0.012(5) -0.020(4)
O28 0.076(5) 0.071(6) 0.045(4) 0.000(4) -0.003(3) -0.017(4)
C92 0.083(6) 0.058(7) 0.037(5) -0.002(5) -0.001(4) -0.021(6)
C93 0.098(6) 0.070(8) 0.042(6) 0.002(6) 0.001(5) -0.030(7)
C94 0.089(6) 0.070(8) 0.058(6) -0.016(6) 0.011(6) -0.036(7)
C95 0.076(6) 0.055(7) 0.058(5) -0.006(6) 0.000(5) -0.020(6)
C96 0.078(6) 0.043(6) 0.045(4) -0.010(5) -0.001(4) -0.016(6)
C97 0.073(5) 0.055(7) 0.048(5) -0.010(5) -0.006(4) -0.014(6)
C98 0.079(6) 0.085(9) 0.039(5) -0.005(6) -0.006(4) -0.027(7)
C99 0.071(6) 0.078(8) 0.034(5) -0.012(5) 0.000(5) -0.019(6)
C100 0.076(6) 0.077(8) 0.034(5) -0.004(6) -0.005(4) -0.013(7)
C101 0.076(6) 0.059(7) 0.040(4) -0.005(5) -0.001(4) -0.018(6)
C102 0.136(9) 0.101(11) 0.037(6) 0.000(7) -0.023(7) -0.046(9)
C103 0.134(10) 0.130(13) 0.057(8) -0.009(8) -0.037(8) -0.025(10)
C104 0.118(12) 0.240(14) 0.063(9) -0.028(9) -0.023(9) -0.093(12)
C105 0.108(13) 0.236(15) 0.142(16) -0.030(12) -0.026(11) -0.086(9)
C106 0.194(19) 0.256(17) 0.148(16) -0.127(12) 0.080(14) -0.121(14)
C107 0.26(3) 0.257(19) 0.20(2) -0.170(16) 0.055(16) -0.048(14)
C108 0.50(3) 0.204(17) 0.27(2) -0.123(19) 0.06(2) 0.04(2)
C109 0.54(3) 0.22(2) 0.28(2) -0.10(2) 0.02(2) -0.02(3)
C110 0.56(3) 0.19(2) 0.176(17) -0.081(16) -0.05(2) -0.03(2)
C111 0.50(2) 0.153(18) 0.175(17) -0.065(15) 0.02(2) -0.13(2)
C112 0.46(2) 0.095(11) 0.146(17) -0.073(11) 0.094(16) -0.122(16)
C113 0.48(2) 0.135(15) 0.125(13) -0.034(13) 0.069(15) -0.151(18)
C114 0.395(17) 0.061(11) 0.129(10) -0.037(12) 0.024(9) -0.076(18)
C115 0.407(19) 0.069(12) 0.097(12) -0.028(12) 0.022(10) -0.05(2)
C116 0.399(18) 0.057(11) 0.125(10) -0.018(11) 0.017(13) -0.079(18)
C117 0.270(13) 0.060(10) 0.143(10) -0.019(10) -0.007(10) -0.074(12)
C118 0.198(7) 0.196(7) 0.196(7) -0.050(2) -0.0195(12) -0.056(2)
C119 0.324(15) 0.061(11) 0.162(9) -0.048(12) -0.015(8) -0.045(17)
C120 0.332(18) 0.096(14) 0.139(12) -0.057(12) 0.015(10) -0.093(19)
C121 0.323(17) 0.126(16) 0.142(12) -0.032(15) -0.006(14) -0.07(2)
C122 0.232(12) 0.111(15) 0.163(12) -0.050(14) 0.001(11) -0.065(15)
C123 0.262(11) 0.043(9) 0.150(9) -0.025(9) -0.013(7) -0.059(12)
C124 0.43(2) 0.051(10) 0.088(11) -0.011(9) 0.008(12) -0.035(13)
C125 0.32(2) 0.080(12) 0.064(10) -0.001(9) 0.057(14) -0.012(13)
C126 0.22(2) 0.19(2) 0.145(12) 0.076(14) 0.067(14) 0.003(14)
C127 0.25(2) 0.21(2) 0.154(13) 0.007(15) 0.091(15) -0.029(18)
C128 0.25(2) 0.27(3) 0.200(18) 0.00(2) 0.080(15) -0.02(2)
C129 0.193(19) 0.29(2) 0.189(17) -0.018(17) 0.057(16) -0.013(19)
C130 0.204(15) 0.186(19) 0.146(13) 0.060(15) 0.014(14) 0.059(15)
C131 0.233(19) 0.111(14) 0.120(14) 0.007(9) 0.036(13) 0.038(13)
C132 0.171(16) 0.083(9) 0.099(10) 0.006(8) -0.010(11) -0.005(9)
C133 0.141(13) 0.083(7) 0.058(8) 0.009(6) -0.014(8) -0.012(8)
C134 0.081(7) 0.082(7) 0.068(8) 0.002(6) -0.021(6) -0.027(7)
C135 0.081(7) 0.068(8) 0.058(6) -0.004(6) -0.018(6) -0.024(6)
P1 0.116(3) 0.082(2) 0.0341(16) -0.0104(16) -0.0098(17) -0.042(2)
F1 0.150(9) 0.124(7) 0.157(9) -0.021(6) -0.055(7) -0.003(6)
F2 0.151(8) 0.150(8) 0.101(6) -0.047(6) -0.022(6) -0.072(7)
F3 0.231(11) 0.092(6) 0.090(6) -0.008(5) -0.023(6) 0.009(6)
F4 0.156(8) 0.233(12) 0.027(4) -0.013(5) 0.001(4) -0.058(7)
F5 0.165(9) 0.201(11) 0.060(5) -0.020(6) 0.016(5) -0.081(7)
F6 0.211(11) 0.198(11) 0.124(8) -0.067(8) -0.022(7) -0.114(9)
P2 0.078(3) 0.158(4) 0.064(2) -0.016(2) -0.001(2) -0.016(3)
F7 0.078(5) 0.238(13) 0.135(9) -0.022(8) 0.002(5) -0.023(6)
F8 0.155(10) 0.247(13) 0.087(6) -0.058(7) -0.018(6) -0.022(9)
F9 0.177(11) 0.182(8) 0.101(7) 0.018(6) 0.005(7) -0.040(8)
F10 0.158(10) 0.210(9) 0.118(8) 0.025(7) 0.005(8) -0.063(8)
F11 0.129(8) 0.292(14) 0.070(5) -0.048(7) 0.003(5) -0.069(9)
F12 0.078(5) 0.237(12) 0.202(12) -0.107(10) -0.014(6) -0.010(6)
P3 0.076(2) 0.119(3) 0.057(2) -0.0229(19) -0.0055(17) -0.034(2)
F13 0.097(5) 0.184(10) 0.104(7) -0.048(6) 0.023(5) -0.064(6)
F14 0.155(8) 0.189(8) 0.075(5) 0.020(6) -0.035(5) -0.083(7)
F15 0.071(4) 0.101(6) 0.085(5) -0.031(4) -0.014(4) -0.021(4)
F16 0.072(5) 0.103(5) 0.102(5) -0.017(4) -0.008(4) -0.016(4)
F17 0.098(6) 0.197(9) 0.136(7) -0.109(7) 0.011(6) -0.045(7)
F18 0.105(6) 0.117(6) 0.085(5) -0.019(4) -0.029(4) -0.043(5)
P4 0.0523(19) 0.072(2) 0.085(2) -0.0269(18) -0.0075(16) -0.0171(16)
F19 0.069(5) 0.109(6) 0.110(6) -0.051(5) -0.015(4) -0.009(4)
F20 0.083(5) 0.067(4) 0.077(5) -0.012(3) -0.012(3) -0.032(4)
F21 0.066(5) 0.065(5) 0.129(6) 0.003(4) -0.024(4) -0.021(4)
F22 0.056(4) 0.126(7) 0.119(7) -0.043(5) 0.004(4) -0.038(4)
F23 0.101(6) 0.114(6) 0.111(6) -0.016(5) -0.048(5) -0.007(5)
F24 0.101(6) 0.109(6) 0.128(6) -0.071(5) 0.030(5) -0.051(5)
P5 0.128(3) 0.104(3) 0.0391(19) -0.0144(18) -0.0133(19) -0.040(3)
F25 0.273(13) 0.128(7) 0.060(5) -0.026(5) -0.001(6) -0.063(7)
F26 0.132(8) 0.142(7) 0.074(5) -0.040(5) 0.004(5) -0.055(6)
F27 0.169(9) 0.184(10) 0.059(5) 0.000(5) -0.032(5) -0.032(7)
F28 0.176(9) 0.310(15) 0.137(9) -0.137(9) 0.047(7) -0.149(11)
F29 0.275(12) 0.213(13) 0.102(8) -0.041(7) 0.035(7) -0.170(11)
F30 0.283(13) 0.224(12) 0.062(6) -0.039(6) -0.059(8) 0.079(10)
P6 0.125(4) 0.179(6) 0.070(3) 0.013(3) 0.008(3) -0.010(4)
F31 0.237(13) 0.189(11) 0.116(7) -0.026(7) 0.076(8) -0.093(10)
F32 0.161(8) 0.242(14) 0.103(8) 0.019(8) -0.039(7) -0.014(8)
F33 0.130(9) 0.248(11) 0.107(8) 0.057(7) 0.019(7) -0.040(8)
F34 0.120(7) 0.272(16) 0.202(12) 0.087(10) -0.019(7) -0.037(8)
F35 0.191(10) 0.168(8) 0.070(6) -0.005(6) 0.011(6) -0.036(8)
F36 0.282(16) 0.313(15) 0.047(5) -0.023(7) -0.013(7) -0.044(12)
P7 0.221(6) 0.148(5) 0.086(3) 0.001(3) -0.042(4) -0.083(5)
F37 0.40(2) 0.310(17) 0.111(9) 0.027(11) 0.015(14) -0.171(16)
F38 0.251(9) 0.204(15) 0.67(4) -0.23(2) -0.129(15) -0.022(12)
F39 0.37(2) 0.39(3) 0.140(10) -0.129(14) 0.007(12) -0.193(16)
F40 0.51(2) 0.42(3) 0.160(14) 0.025(12) 0.029(14) -0.34(2)
F41 0.36(2) 0.285(16) 0.278(18) -0.145(15) -0.159(16) -0.029(14)
F42 0.322(15) 0.123(11) 0.41(2) 0.022(11) -0.204(16) -0.054(10)
P8 0.234(9) 0.164(6) 0.132(5) -0.026(5) -0.036(5) -0.046(6)
F43 0.284(18) 0.234(14) 0.126(8) -0.025(9) -0.020(8) -0.091(13)
F44 0.38(2) 0.43(2) 0.196(14) 0.003(19) -0.132(16) -0.187(19)
F45 0.38(2) 0.332(19) 0.114(8) -0.022(11) -0.010(10) -0.142(19)
F46 0.50(3) 0.183(10) 0.208(17) -0.077(11) -0.039(16) 0.016(14)
F47 0.232(15) 0.39(2) 0.173(13) -0.081(16) -0.035(11) -0.102(13)
F48 0.254(18) 0.139(8) 0.38(2) -0.050(11) 0.029(16) -0.036(10)
N13 0.145(16) 0.26(2) 0.114(14) -0.099(14) 0.022(11) -0.078(15)
C136 0.18(2) 0.23(2) 0.096(14) -0.078(13) 0.030(12) -0.126(18)
C137 0.18(2) 0.24(3) 0.098(14) -0.081(15) 0.023(13) -0.10(2)
N14 0.164(13) 0.076(8) 0.051(5) -0.031(6) -0.033(7) -0.010(8)
C138 0.170(16) 0.075(10) 0.063(6) -0.033(7) -0.026(9) -0.038(10)
C139 0.33(3) 0.103(14) 0.064(7) -0.010(9) -0.028(14) -0.099(17)
N15 0.201(17) 0.104(11) 0.055(6) -0.012(7) 0.015(9) -0.057(11)
C140 0.20(2) 0.120(14) 0.058(7) -0.025(8) 0.007(11) -0.073(14)
C141 0.29(3) 0.21(2) 0.058(9) -0.011(11) -0.025(15) -0.12(2)
N16 0.192(15) 0.080(9) 0.036(6) -0.002(6) -0.010(7) -0.014(8)
C142 0.153(17) 0.137(16) 0.049(9) -0.008(9) -0.016(9) -0.030(11)
C143 0.126(14) 0.121(15) 0.093(11) -0.001(10) -0.033(10) -0.048(11)
N17 0.161(17) 0.26(2) 0.104(13) -0.005(14) -0.023(11) -0.159(18)
C144 0.138(16) 0.152(18) 0.072(11) -0.010(11) -0.005(10) -0.099(14)
C145 0.16(2) 0.19(2) 0.14(2) -0.010(18) -0.060(16) -0.078(19)
N18 0.18(3) 0.11(3) 0.17(3) 0.07(2) -0.12(3) -0.08(2)
C146 0.20(4) 0.17(4) 0.12(3) -0.08(2) 0.04(3) -0.13(3)
C147 0.18(4) 0.22(4) 0.07(2) -0.06(2) 0.02(3) -0.06(4)
N19 0.099(15) 0.15(3) 0.13(2) -0.02(2) -0.031(18) -0.052(18)
C148 0.098(16) 0.16(3) 0.10(2) -0.03(2) 0.01(2) -0.03(2)
C149 0.091(15) 0.22(4) 0.043(15) -0.04(2) -0.022(16) 0.02(2)
N20 0.098(10) 0.204(17) 0.079(7) -0.070(10) 0.001(8) -0.061(11)
C150 0.100(13) 0.22(2) 0.075(8) -0.065(12) 0.012(10) -0.070(13)
C151 0.20(3) 0.20(2) 0.091(9) -0.030(15) -0.010(15) 0.04(2)
O29 0.171(11) 0.156(11) 0.038(5) 0.000(6) -0.006(6) -0.099(9)
O30 0.26(2) 0.130(12) 0.107(10) -0.014(9) 0.031(11) -0.088(13)

loop_
_atom_type_symbol
_atom_type_description
_atom_type_scat_dispersion_real
_atom_type_scat_dispersion_imag
_atom_type_scat_source
C C 0.0181 0.0091 'International Tables Vol C Tables 4.2.6.8 and 6.1.1.4'
H H 0.0000 0.0000 'International Tables Vol C Tables 4.2.6.8 and 6.1.1.4'
N N 0.0311 0.0180 'International Tables Vol C Tables 4.2.6.8 and 6.1.1.4'
O O 0.0492 0.0322 'International Tables Vol C Tables 4.2.6.8 and 6.1.1.4'
F F 0.0727 0.0534 'International Tables Vol C Tables 4.2.6.8 and 6.1.1.4'
P P 0.2955 0.4335 'International Tables Vol C Tables 4.2.6.8 and 6.1.1.4'
Pd Pd 0.1215 3.9337 'International Tables Vol C Tables 4.2.6.8 and 6.1.1.4'

loop_
_geom_angle_atom_site_label_1
_geom_angle_atom_site_label_2
_geom_angle_atom_site_label_3
_geom_angle
_geom_angle_site_symmetry_1
_geom_angle_site_symmetry_3
N1 Pd1 N4 173.5(3) . .
N1 Pd1 N2 83.8(3) . .
N4 Pd1 N2 92.2(3) . .
N1 Pd1 N3 94.0(3) . .
N4 Pd1 N3 90.2(3) . .
N2 Pd1 N3 177.4(3) . .
C1 N1 Pd1 111.0(7) . .
C1 N1 H1A 109.4 . .
Pd1 N1 H1A 109.4 . .
C1 N1 H1B 109.4 . .
Pd1 N1 H1B 109.4 . .
H1A N1 H1B 108.0 . .
C2 N2 Pd1 108.0(7) . .
C2 N2 H2A 110.1 . .
Pd1 N2 H2A 110.1 . .
C2 N2 H2B 110.1 . .
Pd1 N2 H2B 110.1 . .
H2A N2 H2B 108.4 . .
C7 N3 C3 120.0(8) . .
C7 N3 Pd1 120.2(6) . .
C3 N3 Pd1 119.8(6) . .
C13 N4 C17 116.9(9) . .
C13 N4 Pd1 125.1(6) . .
C17 N4 Pd1 117.9(7) . .
C11 N5 C10 117.4(8) . .
C11 N5 C24 121.1(8) . 2_765
C10 N5 C24 121.5(8) . 2_765
C20 N6 C22 120.3(8) . .
C20 N6 C24 120.2(8) . .
C22 N6 C24 119.5(8) . .
N1 C1 C2 108.9(9) . .
N1 C1 H1C 109.9 . .
C2 C1 H1C 109.9 . .
N1 C1 H1D 109.9 . .
C2 C1 H1D 109.9 . .
H1C C1 H1D 108.3 . .
N2 C2 C1 112.0(10) . .
N2 C2 H2C 109.2 . .
C1 C2 H2C 109.2 . .
N2 C2 H2D 109.2 . .
C1 C2 H2D 109.2 . .
H2C C2 H2D 107.9 . .
N3 C3 C4 120.7(9) . .
N3 C3 H3 119.7 . .
C4 C3 H3 119.7 . .
C3 C4 C5 120.3(8) . .
C3 C4 H4 119.9 . .
C5 C4 H4 119.9 . .
C6 C5 C4 116.7(8) . .
C6 C5 C8 120.8(8) . .
C4 C5 C8 122.4(8) . .
C7 C6 C5 119.6(9) . .
C7 C6 H6 120.2 . .
C5 C6 H6 120.2 . .
N3 C7 C6 122.6(8) . .
N3 C7 H7 118.7 . .
C6 C7 H7 118.7 . .
C12 C8 C9 117.4(8) . .
C12 C8 C5 120.9(8) . .
C9 C8 C5 121.7(8) . .
C10 C9 C8 119.9(9) . .
C10 C9 H9 120.1 . .
C8 C9 H9 120.1 . .
C9 C10 N5 122.4(8) . .
C9 C10 H10 118.8 . .
N5 C10 H10 118.8 . .
C12 C11 N5 122.6(9) . .
C12 C11 H11 118.7 . .
N5 C11 H11 118.7 . .
C11 C12 C8 120.2(8) . .
C11 C12 H12 119.9 . .
C8 C12 H12 119.9 . .
N4 C13 C14 122.6(9) . .
N4 C13 H13 118.7 . .
C14 C13 H13 118.7 . .
C15 C14 C13 120.4(10) . .
C15 C14 H14 119.8 . .
C13 C14 H14 119.8 . .
C14 C15 C16 115.7(9) . .
C14 C15 C18 124.1(9) . .
C16 C15 C18 120.2(9) . .
C17 C16 C15 120.4(10) . .
C17 C16 H16 119.8 . .
C15 C16 H16 119.8 . .
N4 C17 C16 124.0(11) . .
N4 C17 H17 118.0 . .
C16 C17 H17 118.0 . .
C19 C18 C23 116.3(9) . .
C19 C18 C15 121.5(9) . .
C23 C18 C15 122.1(8) . .
C20 C19 C18 121.5(10) . .
C20 C19 H19 119.2 . .
C18 C19 H19 119.2 . .
N6 C20 C19 120.2(9) . .
N6 C20 H20 119.9 . .
C19 C20 H20 119.9 . .
C23 C22 N6 121.2(9) . .
C23 C22 H22 119.4 . .
N6 C22 H22 119.4 . .
C22 C23 C18 120.3(9) . .
C22 C23 H23 119.9 . .
C18 C23 H23 119.9 . .
N5 C24 N6 108.1(7) 2_765 .
N5 C24 H24A 110.1 2_765 .
N6 C24 H24A 110.1 . .
N5 C24 H24B 110.1 2_765 .
N6 C24 H24B 110.1 . .
H24A C24 H24B 108.4 . .
N7 Pd2 N9 93.5(6) . .
N7 Pd2 N10 171.0(6) . .
N9 Pd2 N10 89.0(5) . .
N7 Pd2 N8 83.9(6) . .
N9 Pd2 N8 177.4(5) . .
N10 Pd2 N8 93.6(6) . .
C25 N7 Pd2 112.3(12) . .
C25 N7 H7A 109.1 . .
Pd2 N7 H7A 109.1 . .
C25 N7 H7B 109.1 . .
Pd2 N7 H7B 109.1 . .
H7A N7 H7B 107.9 . .
C26 N8 Pd2 103.8(11) . .
C26 N8 H8A 111.0 . .
Pd2 N8 H8A 111.0 . .
C26 N8 H8B 111.0 . .
Pd2 N8 H8B 111.0 . .
H8A N8 H8B 109.0 . .
C27 N9 C31 118.8(14) . .
C27 N9 Pd2 124.4(10) . .
C31 N9 Pd2 116.8(11) . .
C41 N10 C37 118.8(13) . .
C41 N10 Pd2 117.4(9) . .
C37 N10 Pd2 123.8(10) . .
C34 N11 C35 119.9(13) . .
C34 N11 C47 120.0(13) . 2_766
C35 N11 C47 120.1(11) . 2_766
C45 N12 C44 120.2(13) . .
C45 N12 C47 119.8(12) . .
C44 N12 C47 120.0(13) . .
C26 C25 N7 102.9(18) . .
C26 C25 H25A 111.2 . .
N7 C25 H25A 111.2 . .
C26 C25 H25B 111.2 . .
N7 C25 H25B 111.2 . .
H25A C25 H25B 109.1 . .
C25 C26 N8 112(2) . .
C25 C26 H26A 109.1 . .
N8 C26 H26A 109.1 . .
C25 C26 H26B 109.1 . .
N8 C26 H26B 109.1 . .
H26A C26 H26B 107.9 . .
N9 C27 C28 123.4(12) . .
N9 C27 H27 118.3 . .
C28 C27 H27 118.3 . .
C27 C28 C29 120.4(13) . .
C27 C28 H28 119.8 . .
C29 C28 H28 119.8 . .
C32 C29 C28 124.8(13) . .
C32 C29 C30 121.7(11) . .
C28 C29 C30 113.5(14) . .
C31 C30 C29 123.0(13) . .
C31 C30 H30 118.5 . .
C29 C30 H30 118.5 . .
N9 C31 C30 121.0(14) . .
N9 C31 H31 119.5 . .
C30 C31 H31 119.5 . .
C29 C32 C33 122.5(11) . .
C29 C32 C36 122.2(13) . .
C33 C32 C36 115.2(14) . .
C34 C33 C32 121.8(12) . .
C34 C33 H33 119.1 . .
C32 C33 H33 119.1 . .
N11 C34 C33 119.9(13) . .
N11 C34 H34 120.1 . .
C33 C34 H34 120.1 . .
C36 C35 N11 121.8(12) . .
C36 C35 H35 119.1 . .
N11 C35 H35 119.1 . .
C35 C36 C32 121.4(13) . .
C35 C36 H36 119.3 . .
C32 C36 H36 119.3 . .
N10 C37 C38 120.1(12) . .
N10 C37 H37 119.9 . .
C38 C37 H37 119.9 . .
C39 C38 C37 121.1(12) . .
C39 C38 H38 119.4 . .
C37 C38 H38 119.4 . .
C40 C39 C38 116.6(13) . .
C40 C39 C42 120.9(12) . .
C38 C39 C42 122.5(12) . .
C39 C40 C41 120.4(12) . .
C39 C40 H40 119.8 . .
C41 C40 H40 119.8 . .
N10 C41 C40 122.7(13) . .
N10 C41 H41 118.7 . .
C40 C41 H41 118.7 . .
C43 C42 C46 113.4(13) . .
C43 C42 C39 122.4(11) . .
C46 C42 C39 123.8(12) . .
C44 C43 C42 121.8(11) . .
C44 C43 H43 119.1 . .
C42 C43 H43 119.1 . .
C43 C44 N12 120.3(13) . .
C43 C44 H44 119.9 . .
N12 C44 H44 119.9 . .
C46 C45 N12 119.5(13) . .
C46 C45 H45 120.3 . .
N12 C45 H45 120.3 . .
C45 C46 C42 124.7(14) . .
C45 C46 H46 117.6 . .
C42 C46 H46 117.6 . .
N12 C47 N11 108.2(11) . 2_766
N12 C47 H47A 110.1 . .
N11 C47 H47A 110.1 2_766 .
N12 C47 H47B 110.1 . .
N11 C47 H47B 110.1 2_766 .
H47A C47 H47B 108.4 . .
C48 O1 C58 116.1(9) . .
C60 O2 C59 118.5(9) . .
C61 O3 C62 115.3(8) . .
C63 O4 C64 113.5(9) . .
C66 O5 C65 113.3(10) . .
C68 O6 C67 108.9(9) . .
C70 O7 C69 117.2(8) . .
C75 O8 C80 117.6(9) . .
C81 O9 C82 114.2(10) . .
C83 O10 C84 106.8(10) . .
C86 O11 C85 105.7(12) . .
C87 O12 C88 112.6(9) . .
C89 O13 C90 113.3(8) . .
C53 O14 C91 115.0(8) . .
O1 C48 C49 124.3(9) . .
O1 C48 C57 115.0(9) . .
C49 C48 C57 120.7(9) . .
C48 C49 C50 120.3(10) . .
C48 C49 H49 119.8 . .
C50 C49 H49 119.8 . .
C51 C50 C49 120.0(11) . .
C51 C50 H50 120.0 . .
C49 C50 H50 120.0 . .
C50 C51 C52 120.3(10) . .
C50 C51 H51 119.9 . .
C52 C51 H51 119.9 . .
C57 C52 C51 120.2(8) . .
C57 C52 C53 118.3(9) . .
C51 C52 C53 121.5(9) . .
O14 C53 C54 126.6(9) . .
O14 C53 C52 113.5(9) . .
C54 C53 C52 119.8(9) . .
C53 C54 C55 121.5(10) . .
C53 C54 H54 119.2 . .
C55 C54 H54 119.2 . .
C56 C55 C54 119.6(11) . .
C56 C55 H55 120.2 . .
C54 C55 H55 120.2 . .
C55 C56 C57 119.7(10) . .
C55 C56 H56 120.1 . .
C57 C56 H56 120.1 . .
C52 C57 C56 121.0(9) . .
C52 C57 C48 118.5(9) . .
C56 C57 C48 120.5(9) . .
O1 C58 C59 107.6(11) . .
O1 C58 H58A 110.2 . .
C59 C58 H58A 110.2 . .
O1 C58 H58B 110.2 . .
C59 C58 H58B 110.2 . .
H58A C58 H58B 108.5 . .
O2 C59 C58 114.4(10) . .
O2 C59 H59A 108.7 . .
C58 C59 H59A 108.7 . .
O2 C59 H59B 108.7 . .
C58 C59 H59B 108.7 . .
H59A C59 H59B 107.6 . .
O2 C60 C61 111.0(10) . .
O2 C60 H60A 109.4 . .
C61 C60 H60A 109.4 . .
O2 C60 H60B 109.4 . .
C61 C60 H60B 109.4 . .
H60A C60 H60B 108.0 . .
O3 C61 C60 110.8(9) . .
O3 C61 H61A 109.5 . .
C60 C61 H61A 109.5 . .
O3 C61 H61B 109.5 . .
C60 C61 H61B 109.5 . .
H61A C61 H61B 108.1 . .
C63 C62 O3 112.6(10) . .
C63 C62 H62A 109.1 . .
O3 C62 H62A 109.1 . .
C63 C62 H62B 109.1 . .
O3 C62 H62B 109.1 . .
H62A C62 H62B 107.8 . .
O4 C63 C62 109.0(10) . .
O4 C63 H63 125.5 . .
C62 C63 H63 125.5 . .
O4 C64 C65 111.0(11) . .
O4 C64 H64A 109.4 . .
C65 C64 H64A 109.4 . .
O4 C64 H64B 109.4 . .
C65 C64 H64B 109.4 . .
H64A C64 H64B 108.0 . .
O5 C65 C64 108.7(11) . .
O5 C65 H65A 110.0 . .
C64 C65 H65A 110.0 . .
O5 C65 H65B 110.0 . .
C64 C65 H65B 110.0 . .
H65A C65 H65B 108.3 . .
O5 C66 C67 114.2(11) . .
O5 C66 H66A 108.7 . .
C67 C66 H66A 108.7 . .
O5 C66 H66B 108.7 . .
C67 C66 H66B 108.7 . .
H66A C66 H66B 107.6 . .
O6 C67 C66 108.4(11) . .
O6 C67 H67A 110.0 . .
C66 C67 H67A 110.0 . .
O6 C67 H67B 110.0 . .
C66 C67 H67B 110.0 . .
H67A C67 H67B 108.4 . .
O6 C68 C69 110.7(9) . .
O6 C68 H68A 109.5 . .
C69 C68 H68A 109.5 . .
O6 C68 H68B 109.5 . .
C69 C68 H68B 109.5 . .
H68A C68 H68B 108.1 . .
O7 C69 C68 109.2(9) . .
O7 C69 H69A 109.8 . .
C68 C69 H69A 109.8 . .
O7 C69 H69B 109.8 . .
C68 C69 H69B 109.8 . .
H69A C69 H69B 108.3 . .
O7 C70 C71 127.1(9) . .
O7 C70 C79 115.3(8) . .
C71 C70 C79 117.6(9) . .
C72 C71 C70 122.4(10) . .
C72 C71 H71 118.8 . .
C70 C71 H71 118.8 . .
C71 C72 C73 119.3(10) . .
C71 C72 H72 120.4 . .
C73 C72 H72 120.4 . .
C74 C73 C72 120.2(10) . .
C74 C73 H73 119.9 . .
C72 C73 H73 119.9 . .
C73 C74 C79 122.3(10) . .
C73 C74 C75 119.7(10) . .
C79 C74 C75 117.9(9) . .
O8 C75 C76 128.1(10) . .
O8 C75 C74 113.6(9) . .
C76 C75 C74 118.3(10) . .
C75 C76 C77 122.7(10) . .
C75 C76 H76 118.7 . .
C77 C76 H76 118.7 . .
C76 C77 C78 120.1(10) . .
C76 C77 H77 120.0 . .
C78 C77 H77 120.0 . .
C77 C78 C79 118.9(10) . .
C77 C78 H78 120.6 . .
C79 C78 H78 120.6 . .
C74 C79 C78 122.1(9) . .
C74 C79 C70 118.2(9) . .
C78 C79 C70 119.7(9) . .
C81 C80 O8 105.1(10) . .
C81 C80 H80A 110.7 . .
O8 C80 H80A 110.7 . .
C81 C80 H80B 110.7 . .
O8 C80 H80B 110.7 . .
H80A C80 H80B 108.8 . .
O9 C81 C80 114.7(10) . .
O9 C81 H81A 108.6 . .
C80 C81 H81A 108.6 . .
O9 C81 H81B 108.6 . .
C80 C81 H81B 108.6 . .
H81A C81 H81B 107.6 . .
O9 C82 C83 111.9(10) . .
O9 C82 H82A 109.2 . .
C83 C82 H82A 109.2 . .
O9 C82 H82B 109.2 . .
C83 C82 H82B 109.2 . .
H82A C82 H82B 107.9 . .
O10 C83 C82 108.7(11) . .
O10 C83 H83A 109.9 . .
C82 C83 H83A 109.9 . .
O10 C83 H83B 109.9 . .
C82 C83 H83B 109.9 . .
H83A C83 H83B 108.3 . .
O10 C84 C85 108.9(12) . .
O10 C84 H84A 109.9 . .
C85 C84 H84A 109.9 . .
O10 C84 H84B 109.9 . .
C85 C84 H84B 109.9 . .
H84A C84 H84B 108.3 . .
C84 C85 O11 109.6(13) . .
C84 C85 H85A 109.8 . .
O11 C85 H85A 109.8 . .
C84 C85 H85B 109.8 . .
O11 C85 H85B 109.8 . .
H85A C85 H85B 108.2 . .
O11 C86 C87 106.5(12) . .
O11 C86 H86A 110.4 . .
C87 C86 H86A 110.4 . .
O11 C86 H86B 110.4 . .
C87 C86 H86B 110.4 . .
H86A C86 H86B 108.6 . .
O12 C87 C86 108.2(12) . .
O12 C87 H87A 110.1 . .
C86 C87 H87A 110.1 . .
O12 C87 H87B 110.1 . .
C86 C87 H87B 110.1 . .
H87A C87 H87B 108.4 . .
O12 C88 C89 113.6(10) . .
O12 C88 H88A 108.9 . .
C89 C88 H88A 108.9 . .
O12 C88 H88B 108.9 . .
C89 C88 H88B 108.9 . .
H88A C88 H88B 107.7 . .
O13 C89 C88 110.3(9) . .
O13 C89 H89A 109.6 . .
C88 C89 H89A 109.6 . .
O13 C89 H89B 109.6 . .
C88 C89 H89B 109.6 . .
H89A C89 H89B 108.1 . .
O13 C90 C91 113.2(9) . .
O13 C90 H90A 108.9 . .
C91 C90 H90A 108.9 . .
O13 C90 H90B 108.9 . .
C91 C90 H90B 108.9 . .
H90A C90 H90B 107.7 . .
C90 C91 O14 109.9(10) . .
C90 C91 H91A 109.7 . .
O14 C91 H91A 109.7 . .
C90 C91 H91B 109.7 . .
O14 C91 H91B 109.7 . .
H91A C91 H91B 108.2 . .
C92 O15 C102 120.8(10) . .
C104 O16 C103 112.7(11) . .
C105 O17 C106 116.1(16) . .
C107 O18 C108 115(2) . .
C110 O19 C109 110(3) . .
C112 O20 C111 111.5(19) . .
C114 O21 C113 123(2) . .
C119 O22 C124 131.8(19) . .
C125 O23 C126 122(2) . .
C127 O24 C128 104(3) . .
C129 O25 C130 104.1(18) . .
C131 O26 C132 112.3(15) . .
C134 O27 C133 112.5(10) . .
C97 O28 C135 116.5(8) . .
O15 C92 C93 124.7(10) . .
O15 C92 C101 115.8(9) . .
C93 C92 C101 119.4(11) . .
C92 C93 C94 122.8(11) . .
C92 C93 H93 118.6 . .
C94 C93 H93 118.6 . .
C95 C94 C93 118.2(11) . .
C95 C94 H94 120.9 . .
C93 C94 H94 120.9 . .
C94 C95 C96 120.5(11) . .
C94 C95 H95 119.8 . .
C96 C95 H95 119.8 . .
C101 C96 C95 120.1(9) . .
C101 C96 C97 118.8(9) . .
C95 C96 C97 121.1(10) . .
O28 C97 C98 125.7(9) . .
O28 C97 C96 114.9(9) . .
C98 C97 C96 119.4(10) . .
C97 C98 C99 120.8(10) . .
C97 C98 H98 119.6 . .
C99 C98 H98 119.6 . .
C100 C99 C98 122.0(10) . .
C100 C99 H99 119.0 . .
C98 C99 H99 119.0 . .
C99 C100 C101 118.4(11) . .
C99 C100 H100 120.8 . .
C101 C100 H100 120.8 . .
C96 C101 C100 120.5(9) . .
C96 C101 C92 118.9(9) . .
C100 C101 C92 120.6(10) . .
O15 C102 C103 108.0(11) . .
O15 C102 H10A 110.1 . .
C103 C102 H10A 110.1 . .
O15 C102 H10B 110.1 . .
C103 C102 H10B 110.1 . .
H10A C102 H10B 108.4 . .
O16 C103 C102 111.3(13) . .
O16 C103 H10C 109.4 . .
C102 C103 H10C 109.4 . .
O16 C103 H10D 109.4 . .
C102 C103 H10D 109.4 . .
H10C C103 H10D 108.0 . .
O16 C104 C105 106.6(14) . .
O16 C104 H10E 110.4 . .
C105 C104 H10E 110.4 . .
O16 C104 H10F 110.4 . .
C105 C104 H10F 110.4 . .
H10E C104 H10F 108.6 . .
O17 C105 C104 110.7(16) . .
O17 C105 H10G 109.5 . .
C104 C105 H10G 109.5 . .
O17 C105 H10H 109.5 . .
C104 C105 H10H 109.5 . .
H10G C105 H10H 108.1 . .
C107 C106 O17 112.5(19) . .
C107 C106 H106 123.8 . .
O17 C106 H106 123.8 . .
O18 C107 C106 109(2) . .
O18 C107 H107 125.6 . .
C106 C107 H107 125.6 . .
O18 C108 C109 116(3) . .
O18 C108 H10I 108.3 . .
C109 C108 H10I 108.3 . .
O18 C108 H10J 108.3 . .
C109 C108 H10J 108.3 . .
H10I C108 H10J 107.4 . .
O19 C109 C108 107(2) . .
O19 C109 H10K 110.2 . .
C108 C109 H10K 110.2 . .
O19 C109 H10L 110.2 . .
C108 C109 H10L 110.2 . .
H10K C109 H10L 108.5 . .
O19 C110 C111 119(3) . .
O19 C110 H11A 107.6 . .
C111 C110 H11A 107.6 . .
O19 C110 H11B 107.6 . .
C111 C110 H11B 107.6 . .
H11A C110 H11B 107.0 . .
O20 C111 C110 107(2) . .
O20 C111 H11C 110.2 . .
C110 C111 H11C 110.2 . .
O20 C111 H11D 110.2 . .
C110 C111 H11D 110.2 . .
H11C C111 H11D 108.5 . .
O20 C112 C113 111.1(19) . .
O20 C112 H11E 109.4 . .
C113 C112 H11E 109.4 . .
O20 C112 H11F 109.4 . .
C113 C112 H11F 109.4 . .
H11E C112 H11F 108.0 . .
O21 C113 C112 111(2) . .
O21 C113 H11G 109.4 . .
C112 C113 H11G 109.4 . .
O21 C113 H11H 109.4 . .
C112 C113 H11H 109.4 . .
H11G C113 H11H 108.0 . .
C115 C114 O21 132.7(19) . .
C115 C114 C123 110.5(17) . .
O21 C114 C123 116.8(18) . .
C116 C115 C114 130(2) . .
C116 C115 H115 115.0 . .
C114 C115 H115 115.0 . .
C115 C116 C117 115(2) . .
C115 C116 H116 122.5 . .
C117 C116 H116 122.5 . .
C118 C117 C116 121(2) . .
C118 C117 H117 119.3 . .
C116 C117 H117 119.3 . .
C117 C118 C123 121.0(19) . .
C117 C118 C119 119.1(19) . .
C123 C118 C119 119.9(18) . .
O22 C119 C120 132(2) . .
O22 C119 C118 114.8(19) . .
C120 C119 C118 113.0(18) . .
C119 C120 C121 127(2) . .
C119 C120 H120 116.7 . .
C121 C120 H120 116.7 . .
C120 C121 C122 121(2) . .
C120 C121 H121 119.3 . .
C122 C121 H121 119.3 . .
C121 C122 C123 113.9(18) . .
C121 C122 H122 123.0 . .
C123 C122 H122 123.0 . .
C118 C123 C122 125.0(17) . .
C118 C123 C114 121.7(17) . .
C122 C123 C114 113.2(17) . .
C125 C124 O22 105.7(15) . .
C125 C124 H12A 110.6 . .
O22 C124 H12A 110.6 . .
C125 C124 H12B 110.6 . .
O22 C124 H12B 110.6 . .
H12A C124 H12B 108.7 . .
O23 C125 C124 129(2) . .
O23 C125 H12C 104.9 . .
C124 C125 H12C 104.9 . .
O23 C125 H12D 104.9 . .
C124 C125 H12D 104.9 . .
H12C C125 H12D 105.8 . .
O23 C126 C127 97.7(17) . .
O23 C126 H12E 112.2 . .
C127 C126 H12E 112.2 . .
O23 C126 H12F 112.2 . .
C127 C126 H12F 112.2 . .
H12E C126 H12F 109.8 . .
O24 C127 C126 104(2) . .
O24 C127 H12G 110.9 . .
C126 C127 H12G 110.9 . .
O24 C127 H12H 110.9 . .
C126 C127 H12H 110.9 . .
H12G C127 H12H 108.9 . .
O24 C128 C129 103(2) . .
O24 C128 H12I 111.2 . .
C129 C128 H12I 111.2 . .
O24 C128 H12J 111.2 . .
C129 C128 H12J 111.2 . .
H12I C128 H12J 109.1 . .
O25 C129 C128 116(2) . .
O25 C129 H12K 108.3 . .
C128 C129 H12K 108.3 . .
O25 C129 H12L 108.3 . .
C128 C129 H12L 108.3 . .
H12K C129 H12L 107.4 . .
O25 C130 C131 106.6(18) . .
O25 C130 H13A 110.4 . .
C131 C130 H13A 110.4 . .
O25 C130 H13B 110.4 . .
C131 C130 H13B 110.4 . .
H13A C130 H13B 108.6 . .
O26 C131 C130 111.2(19) . .
O26 C131 H13C 109.4 . .
C130 C131 H13C 109.4 . .
O26 C131 H13D 109.4 . .
C130 C131 H13D 109.4 . .
H13C C131 H13D 108.0 . .
O26 C132 C133 110.5(14) . .
O26 C132 H13E 109.5 . .
C133 C132 H13E 109.5 . .
O26 C132 H13F 109.5 . .
C133 C132 H13F 109.5 . .
H13E C132 H13F 108.1 . .
O27 C133 C132 111.3(13) . .
O27 C133 H13G 109.4 . .
C132 C133 H13G 109.4 . .
O27 C133 H13H 109.4 . .
C132 C133 H13H 109.4 . .
H13G C133 H13H 108.0 . .
O27 C134 C135 115.0(11) . .
O27 C134 H13I 108.5 . .
C135 C134 H13I 108.5 . .
O27 C134 H13J 108.5 . .
C135 C134 H13J 108.5 . .
H13I C134 H13J 107.5 . .
C134 C135 O28 107.8(10) . .
C134 C135 H13K 110.1 . .
O28 C135 H13K 110.1 . .
C134 C135 H13L 110.1 . .
O28 C135 H13L 110.1 . .
H13K C135 H13L 108.5 . .
F1 P1 F3 179.3(8) . .
F1 P1 F4 92.4(7) . .
F3 P1 F4 87.5(7) . .
F1 P1 F6 84.0(8) . .
F3 P1 F6 95.2(8) . .
F4 P1 F6 83.3(7) . .
F1 P1 F2 91.3(7) . .
F3 P1 F2 89.5(8) . .
F4 P1 F2 94.3(7) . .
F6 P1 F2 174.6(7) . .
F1 P1 F5 92.6(8) . .
F3 P1 F5 87.5(7) . .
F4 P1 F5 173.5(8) . .
F6 P1 F5 93.1(7) . .
F2 P1 F5 89.8(6) . .
F11 P2 F9 91.3(9) . .
F11 P2 F7 90.7(8) . .
F9 P2 F7 88.3(8) . .
F11 P2 F12 91.8(7) . .
F9 P2 F12 91.8(9) . .
F7 P2 F12 177.5(8) . .
F11 P2 F10 89.1(8) . .
F9 P2 F10 179.2(9) . .
F7 P2 F10 92.4(8) . .
F12 P2 F10 87.5(8) . .
F11 P2 F8 176.3(9) . .
F9 P2 F8 91.7(8) . .
F7 P2 F8 87.3(7) . .
F12 P2 F8 90.2(7) . .
F10 P2 F8 87.8(9) . .
F13 P3 F14 88.3(6) . .
F13 P3 F18 89.8(6) . .
F14 P3 F18 91.3(6) . .
F13 P3 F16 91.0(6) . .
F14 P3 F16 179.3(7) . .
F18 P3 F16 88.9(5) . .
F13 P3 F15 178.1(7) . .
F14 P3 F15 89.9(6) . .
F18 P3 F15 90.1(5) . .
F16 P3 F15 90.8(5) . .
F13 P3 F17 91.8(6) . .
F14 P3 F17 90.7(7) . .
F18 P3 F17 177.5(6) . .
F16 P3 F17 89.2(6) . .
F15 P3 F17 88.3(5) . .
F22 P4 F21 90.5(5) . .
F22 P4 F24 91.2(5) . .
F21 P4 F24 88.8(6) . .
F22 P4 F23 90.3(6) . .
F21 P4 F23 178.8(6) . .
F24 P4 F23 90.4(6) . .
F22 P4 F19 90.7(5) . .
F21 P4 F19 90.0(5) . .
F24 P4 F19 177.6(5) . .
F23 P4 F19 90.9(5) . .
F22 P4 F20 179.0(5) . .
F21 P4 F20 89.5(4) . .
F24 P4 F20 89.7(4) . .
F23 P4 F20 89.6(5) . .
F19 P4 F20 88.3(5) . .
F28 P5 F30 98.8(12) . .
F28 P5 F25 87.6(7) . .
F30 P5 F25 89.5(7) . .
F28 P5 F29 175.6(11) . .
F30 P5 F29 84.9(10) . .
F25 P5 F29 94.8(8) . .
F28 P5 F27 88.6(9) . .
F30 P5 F27 172.5(11) . .
F25 P5 F27 89.8(7) . .
F29 P5 F27 87.7(8) . .
F28 P5 F26 93.0(7) . .
F30 P5 F26 88.0(7) . .
F25 P5 F26 177.5(7) . .
F29 P5 F26 84.8(7) . .
F27 P5 F26 92.6(7) . .
F31 P6 F34 93.6(11) . .
F31 P6 F35 87.5(7) . .
F34 P6 F35 92.7(9) . .
F31 P6 F36 176.7(11) . .
F34 P6 F36 89.4(11) . .
F35 P6 F36 93.7(10) . .
F31 P6 F33 93.0(9) . .
F34 P6 F33 88.4(8) . .
F35 P6 F33 178.8(9) . .
F36 P6 F33 85.8(9) . .
F31 P6 F32 85.9(10) . .
F34 P6 F32 176.7(11) . .
F35 P6 F32 90.6(8) . .
F36 P6 F32 91.0(9) . .
F33 P6 F32 88.4(8) . .
F39 P7 F40 88.0(13) . .
F39 P7 F37 87.1(12) . .
F40 P7 F37 153.8(18) . .
F39 P7 F41 171.5(15) . .
F40 P7 F41 94.3(15) . .
F37 P7 F41 94.3(13) . .
F39 P7 F42 101.9(14) . .
F40 P7 F42 80.8(16) . .
F37 P7 F42 75.1(13) . .
F41 P7 F42 86.5(12) . .
F39 P7 F38 88.1(13) . .
F40 P7 F38 131.4(19) . .
F37 P7 F38 74.1(14) . .
F41 P7 F38 84.3(13) . .
F42 P7 F38 147.0(17) . .
F48 P8 F43 90.3(13) . .
F48 P8 F46 176.8(16) . .
F43 P8 F46 92.7(13) . .
F48 P8 F45 90.3(13) . .
F43 P8 F45 177.1(14) . .
F46 P8 F45 86.8(14) . .
F48 P8 F47 81.9(15) . .
F43 P8 F47 94.8(11) . .
F46 P8 F47 96.7(17) . .
F45 P8 F47 88.1(13) . .
F48 P8 F44 92.1(16) . .
F43 P8 F44 91.0(13) . .
F46 P8 F44 89.0(17) . .
F45 P8 F44 86.2(13) . .
F47 P8 F44 171.7(15) . .
N13 C136 C137 179(3) . .
C136 C137 H37D 109.5 . .
C136 C137 H37E 109.5 . .
H37D C137 H37E 109.5 . .
C136 C137 H37F 109.5 . .
H37D C137 H37F 109.5 . .
H37E C137 H37F 109.5 . .
N14 C138 C139 177(2) . .
C138 C139 H39D 109.5 . .
C138 C139 H39E 109.5 . .
H39D C139 H39E 109.5 . .
C138 C139 H39F 109.5 . .
H39D C139 H39F 109.5 . .
H39E C139 H39F 109.5 . .
N15 C140 C141 172(2) . .
C140 C141 H41D 109.5 . .
C140 C141 H41E 109.5 . .
H41D C141 H41E 109.5 . .
C140 C141 H41F 109.5 . .
H41D C141 H41F 109.5 . .
H41E C141 H41F 109.5 . .
N16 C142 C143 173.3(19) . .
C142 C143 H43D 109.5 . .
C142 C143 H43E 109.5 . .
H43D C143 H43E 109.5 . .
C142 C143 H43F 109.5 . .
H43D C143 H43F 109.5 . .
H43E C143 H43F 109.5 . .
N17 C144 C145 172(3) 1_455 1_455
C144 C145 H45D 109.5 1_655 .
C144 C145 H45E 109.5 1_655 .
H45D C145 H45E 109.5 . .
C144 C145 H45F 109.5 1_655 .
H45D C145 H45F 109.5 . .
H45E C145 H45F 109.5 . .
N18 C146 C147 169(6) 1_656 .
C146 C147 H47D 109.5 . .
C146 C147 H47E 109.5 . .
H47D C147 H47E 109.5 . .
C146 C147 H47F 109.5 . .
H47D C147 H47F 109.5 . .
H47E C147 H47F 109.5 . .
C149 C148 N19 159(5) . .
C148 C149 H49D 109.5 . .
C148 C149 H49E 109.5 . .
H49D C149 H49E 109.5 . .
C148 C149 H49F 109.5 . .
H49D C149 H49F 109.5 . .
H49E C149 H49F 109.5 . .
N20 C150 C151 176(3) . .
C150 C151 H51D 109.5 . .
C150 C151 H51E 109.5 . .
H51D C151 H51E 109.5 . .
C150 C151 H51F 109.5 . .
H51D C151 H51F 109.5 . .
H51E C151 H51F 109.5 . .

loop_
_geom_bond_atom_site_label_1
_geom_bond_atom_site_label_2
_geom_bond_distance
_geom_bond_site_symmetry_2
Pd1 N1 2.005(8) .
Pd1 N4 2.026(8) .
Pd1 N2 2.057(8) .
Pd1 N3 2.064(7) .
N1 C1 1.441(15) .
N1 H1A 0.9000 .
N1 H1B 0.9000 .
N2 C2 1.469(14) .
N2 H2A 0.9000 .
N2 H2B 0.9000 .
N3 C7 1.329(12) .
N3 C3 1.335(12) .
N4 C13 1.313(13) .
N4 C17 1.324(13) .
N5 C11 1.369(12) .
N5 C10 1.405(13) .
N5 C24 1.454(13) 2_765
N6 C20 1.339(12) .
N6 C22 1.349(12) .
N6 C24 1.474(12) .
C1 C2 1.485(17) .
C1 H1C 0.9700 .
C1 H1D 0.9700 .
C2 H2C 0.9700 .
C2 H2D 0.9700 .
C3 C4 1.357(14) .
C3 H3 0.9300 .
C4 C5 1.410(13) .
C4 H4 0.9300 .
C5 C6 1.392(13) .
C5 C8 1.487(13) .
C6 C7 1.344(14) .
C6 H6 0.9300 .
C7 H7 0.9300 .
C8 C12 1.409(13) .
C8 C9 1.434(13) .
C9 C10 1.326(13) .
C9 H9 0.9300 .
C10 H10 0.9300 .
C11 C12 1.347(13) .
C11 H11 0.9300 .
C12 H12 0.9300 .
C13 C14 1.387(15) .
C13 H13 0.9300 .
C14 C15 1.371(14) .
C14 H14 0.9300 .
C15 C16 1.385(15) .
C15 C18 1.486(14) .
C16 C17 1.346(15) .
C16 H16 0.9300 .
C17 H17 0.9300 .
C18 C19 1.376(13) .
C18 C23 1.417(14) .
C19 C20 1.365(14) .
C19 H19 0.9300 .
C20 H20 0.9300 .
C22 C23 1.345(14) .
C22 H22 0.9300 .
C23 H23 0.9300 .
C24 N5 1.454(13) 2_765
C24 H24A 0.9700 .
C24 H24B 0.9700 .
Pd2 N7 2.002(13) .
Pd2 N9 2.006(14) .
Pd2 N10 2.018(12) .
Pd2 N8 2.020(15) .
N7 C25 1.47(2) .
N7 H7A 0.9000 .
N7 H7B 0.9000 .
N8 C26 1.55(2) .
N8 H8A 0.9000 .
N8 H8B 0.9000 .
N9 C27 1.320(19) .
N9 C31 1.354(17) .
N10 C41 1.322(18) .
N10 C37 1.363(16) .
N11 C34 1.342(16) .
N11 C35 1.361(19) .
N11 C47 1.51(2) 2_766
N12 C45 1.342(19) .
N12 C44 1.361(16) .
N12 C47 1.457(19) .
C25 C26 1.43(3) .
C25 H25A 0.9700 .
C25 H25B 0.9700 .
C26 H26A 0.9700 .
C26 H26B 0.9700 .
C27 C28 1.38(2) .
C27 H27 0.9300 .
C28 C29 1.419(18) .
C28 H28 0.9300 .
C29 C32 1.40(2) .
C29 C30 1.42(2) .
C30 C31 1.36(2) .
C30 H30 0.9300 .
C31 H31 0.9300 .
C32 C33 1.406(19) .
C32 C36 1.408(17) .
C33 C34 1.363(19) .
C33 H33 0.9300 .
C34 H34 0.9300 .
C35 C36 1.32(2) .
C35 H35 0.9300 .
C36 H36 0.9300 .
C37 C38 1.407(19) .
C37 H37 0.9300 .
C38 C39 1.386(18) .
C38 H38 0.9300 .
C39 C40 1.380(18) .
C39 C42 1.475(19) .
C40 C41 1.39(2) .
C40 H40 0.9300 .
C41 H41 0.9300 .
C42 C43 1.390(18) .
C42 C46 1.416(18) .
C43 C44 1.332(18) .
C43 H43 0.9300 .
C44 H44 0.9300 .
C45 C46 1.28(2) .
C45 H45 0.9300 .
C46 H46 0.9300 .
C47 N11 1.51(2) 2_766
C47 H47A 0.9700 .
C47 H47B 0.9700 .
O1 C48 1.342(11) .
O1 C58 1.421(12) .
O2 C60 1.388(13) .
O2 C59 1.453(13) .
O3 C61 1.436(13) .
O3 C62 1.471(14) .
O4 C63 1.382(14) .
O4 C64 1.387(15) .
O5 C66 1.413(15) .
O5 C65 1.458(15) .
O6 C68 1.417(13) .
O6 C67 1.445(14) .
O7 C70 1.338(12) .
O7 C69 1.463(12) .
O8 C75 1.318(13) .
O8 C80 1.504(13) .
O9 C81 1.369(14) .
O9 C82 1.465(16) .
O10 C83 1.385(15) .
O10 C84 1.415(15) .
O11 C86 1.437(15) .
O11 C85 1.464(17) .
O12 C87 1.378(14) .
O12 C88 1.430(13) .
O13 C89 1.420(12) .
O13 C90 1.424(13) .
O14 C53 1.357(12) .
O14 C91 1.469(11) .
C48 C49 1.352(14) .
C48 C57 1.456(13) .
C49 C50 1.424(15) .
C49 H49 0.9300 .
C50 C51 1.390(13) .
C50 H50 0.9300 .
C51 C52 1.410(13) .
C51 H51 0.9300 .
C52 C57 1.398(13) .
C52 C53 1.436(12) .
C53 C54 1.365(14) .
C54 C55 1.415(14) .
C54 H54 0.9300 .
C55 C56 1.378(13) .
C55 H55 0.9300 .
C56 C57 1.417(14) .
C56 H56 0.9300 .
C58 C59 1.460(16) .
C58 H58A 0.9700 .
C58 H58B 0.9700 .
C59 H59A 0.9700 .
C59 H59B 0.9700 .
C60 C61 1.456(16) .
C60 H60A 0.9700 .
C60 H60B 0.9700 .
C61 H61A 0.9700 .
C61 H61B 0.9700 .
C62 C63 1.458(18) .
C62 H62A 0.9700 .
C62 H62B 0.9700 .
C63 H63 0.9300 .
C64 C65 1.51(2) .
C64 H64A 0.9700 .
C64 H64B 0.9700 .
C65 H65A 0.9700 .
C65 H65B 0.9700 .
C66 C67 1.468(18) .
C66 H66A 0.9700 .
C66 H66B 0.9700 .
C67 H67A 0.9700 .
C67 H67B 0.9700 .
C68 C69 1.474(16) .
C68 H68A 0.9700 .
C68 H68B 0.9700 .
C69 H69A 0.9700 .
C69 H69B 0.9700 .
C70 C71 1.378(15) .
C70 C79 1.464(14) .
C71 C72 1.345(15) .
C71 H71 0.9300 .
C72 C73 1.410(14) .
C72 H72 0.9300 .
C73 C74 1.345(15) .
C73 H73 0.9300 .
C74 C79 1.361(14) .
C74 C75 1.487(15) .
C75 C76 1.374(15) .
C76 C77 1.381(15) .
C76 H76 0.9300 .
C77 C78 1.389(15) .
C77 H77 0.9300 .
C78 C79 1.432(14) .
C78 H78 0.9300 .
C80 C81 1.486(17) .
C80 H80A 0.9700 .
C80 H80B 0.9700 .
C81 H81A 0.9700 .
C81 H81B 0.9700 .
C82 C83 1.487(19) .
C82 H82A 0.9700 .
C82 H82B 0.9700 .
C83 H83A 0.9700 .
C83 H83B 0.9700 .
C84 C85 1.451(19) .
C84 H84A 0.9700 .
C84 H84B 0.9700 .
C85 H85A 0.9700 .
C85 H85B 0.9700 .
C86 C87 1.494(19) .
C86 H86A 0.9700 .
C86 H86B 0.9700 .
C87 H87A 0.9700 .
C87 H87B 0.9700 .
C88 C89 1.481(15) .
C88 H88A 0.9700 .
C88 H88B 0.9700 .
C89 H89A 0.9700 .
C89 H89B 0.9700 .
C90 C91 1.462(15) .
C90 H90A 0.9700 .
C90 H90B 0.9700 .
C91 H91A 0.9700 .
C91 H91B 0.9700 .
O15 C92 1.337(13) .
O15 C102 1.417(13) .
O16 C104 1.383(15) .
O16 C103 1.452(16) .
O17 C105 1.419(18) .
O17 C106 1.447(18) .
O18 C107 1.34(2) .
O18 C108 1.38(2) .
O19 C110 1.41(2) .
O19 C109 1.46(2) .
O20 C112 1.40(2) .
O20 C111 1.43(2) .
O21 C114 1.345(19) .
O21 C113 1.466(18) .
O22 C119 1.288(19) .
O22 C124 1.559(17) .
O23 C125 1.30(2) .
O23 C126 1.47(2) .
O24 C127 1.32(2) .
O24 C128 1.40(2) .
O25 C129 1.43(2) .
O25 C130 1.465(19) .
O26 C131 1.327(17) .
O26 C132 1.429(17) .
O27 C134 1.416(14) .
O27 C133 1.418(14) .
O28 C97 1.364(13) .
O28 C135 1.479(12) .
C92 C93 1.339(14) .
C92 C101 1.445(13) .
C93 C94 1.418(16) .
C93 H93 0.9300 .
C94 C95 1.394(14) .
C94 H94 0.9300 .
C95 C96 1.409(14) .
C95 H95 0.9300 .
C96 C101 1.401(14) .
C96 C97 1.442(13) .
C97 C98 1.370(14) .
C98 C99 1.389(15) .
C98 H98 0.9300 .
C99 C100 1.380(14) .
C99 H99 0.9300 .
C100 C101 1.421(14) .
C100 H100 0.9300 .
C102 C103 1.488(18) .
C102 H10A 0.9700 .
C102 H10B 0.9700 .
C103 H10C 0.9700 .
C103 H10D 0.9700 .
C104 C105 1.481(19) .
C104 H10E 0.9700 .
C104 H10F 0.9700 .
C105 H10G 0.9700 .
C105 H10H 0.9700 .
C106 C107 1.41(2) .
C106 H106 0.9300 .
C107 H107 0.9300 .
C108 C109 1.50(3) .
C108 H10I 0.9700 .
C108 H10J 0.9700 .
C109 H10K 0.9700 .
C109 H10L 0.9700 .
C110 C111 1.45(2) .
C110 H11A 0.9700 .
C110 H11B 0.9700 .
C111 H11C 0.9700 .
C111 H11D 0.9700 .
C112 C113 1.48(2) .
C112 H11E 0.9700 .
C112 H11F 0.9700 .
C113 H11G 0.9700 .
C113 H11H 0.9700 .
C114 C115 1.34(2) .
C114 C123 1.525(19) .
C115 C116 1.33(2) .
C115 H115 0.9300 .
C116 C117 1.446(19) .
C116 H116 0.9300 .
C117 C118 1.32(2) .
C117 H117 0.9300 .
C118 C123 1.33(2) .
C118 C119 1.51(2) .
C119 C120 1.36(2) .
C120 C121 1.37(2) .
C120 H120 0.9300 .
C121 C122 1.41(2) .
C121 H121 0.9300 .
C122 C123 1.44(2) .
C122 H122 0.9300 .
C124 C125 1.51(2) .
C124 H12A 0.9700 .
C124 H12B 0.9700 .
C125 H12C 0.9700 .
C125 H12D 0.9700 .
C126 C127 1.49(2) .
C126 H12E 0.9700 .
C126 H12F 0.9700 .
C127 H12G 0.9700 .
C127 H12H 0.9700 .
C128 C129 1.45(2) .
C128 H12I 0.9700 .
C128 H12J 0.9700 .
C129 H12K 0.9700 .
C129 H12L 0.9700 .
C130 C131 1.50(2) .
C130 H13A 0.9700 .
C130 H13B 0.9700 .
C131 H13C 0.9700 .
C131 H13D 0.9700 .
C132 C133 1.467(17) .
C132 H13E 0.9700 .
C132 H13F 0.9700 .
C133 H13G 0.9700 .
C133 H13H 0.9700 .
C134 C135 1.467(15) .
C134 H13I 0.9700 .
C134 H13J 0.9700 .
C135 H13K 0.9700 .
C135 H13L 0.9700 .
P1 F1 1.546(12) .
P1 F3 1.559(11) .
P1 F4 1.562(9) .
P1 F6 1.564(12) .
P1 F2 1.565(10) .
P1 F5 1.582(10) .
P2 F11 1.528(13) .
P2 F9 1.548(14) .
P2 F7 1.565(12) .
P2 F12 1.576(12) .
P2 F10 1.602(14) .
P2 F8 1.619(14) .
P3 F13 1.537(10) .
P3 F14 1.560(11) .
P3 F18 1.575(10) .
P3 F16 1.576(9) .
P3 F15 1.585(9) .
P3 F17 1.591(11) .
P4 F22 1.548(9) .
P4 F21 1.575(9) .
P4 F24 1.591(9) .
P4 F23 1.596(9) .
P4 F19 1.599(9) .
P4 F20 1.606(8) .
P5 F28 1.487(13) .
P5 F30 1.506(12) .
P5 F25 1.555(12) .
P5 F29 1.568(14) .
P5 F27 1.575(11) .
P5 F26 1.579(10) .
P6 F31 1.547(16) .
P6 F34 1.555(16) .
P6 F35 1.556(14) .
P6 F36 1.560(17) .
P6 F33 1.573(15) .
P6 F32 1.625(15) .
P7 F39 1.478(17) .
P7 F40 1.51(2) .
P7 F37 1.567(18) .
P7 F41 1.604(19) .
P7 F42 1.62(2) .
P7 F38 1.71(2) .
P8 F48 1.525(19) .
P8 F43 1.566(18) .
P8 F46 1.58(2) .
P8 F45 1.60(2) .
P8 F47 1.61(2) .
P8 F44 1.67(2) .
N13 C136 1.14(2) .
C136 C137 1.53(3) .
C137 H37D 0.9600 .
C137 H37E 0.9600 .
C137 H37F 0.9600 .
N14 C138 1.190(19) .
C138 C139 1.46(2) .
C139 H39D 0.9600 .
C139 H39E 0.9600 .
C139 H39F 0.9600 .
N15 C140 1.12(2) .
C140 C141 1.52(3) .
C141 H41D 0.9600 .
C141 H41E 0.9600 .
C141 H41F 0.9600 .
N16 C142 1.27(2) .
C142 C143 1.55(3) .
C143 H43D 0.9600 .
C143 H43E 0.9600 .
C143 H43F 0.9600 .
N17 C144 1.10(2) 1_655
C144 N17 1.10(2) 1_455
C144 C145 1.29(3) 1_455
C145 C144 1.29(3) 1_655
C145 H45D 0.9600 .
C145 H45E 0.9600 .
C145 H45F 0.9600 .
N18 C146 1.11(6) 1_454
C146 N18 1.11(6) 1_656
C146 C147 1.27(7) .
C147 H47D 0.9600 .
C147 H47E 0.9600 .
C147 H47F 0.9600 .
N19 C148 1.55(5) .
C148 C149 1.17(5) .
C149 H49D 0.9600 .
C149 H49E 0.9600 .
C149 H49F 0.9600 .
N20 C150 1.07(2) .
C150 C151 1.40(3) .
C151 H51D 0.9600 .
C151 H51E 0.9600 .
C151 H51F 0.9600 .

loop_
_geom_torsion_atom_site_label_1
_geom_torsion_atom_site_label_2
_geom_torsion_atom_site_label_3
_geom_torsion_atom_site_label_4
_geom_torsion
_geom_torsion_site_symmetry_1
_geom_torsion_site_symmetry_4
N4 Pd1 N1 C1 -68(3) . .
N2 Pd1 N1 C1 -16.4(8) . .
N3 Pd1 N1 C1 162.3(8) . .
N1 Pd1 N2 C2 -8.0(8) . .
N4 Pd1 N2 C2 166.9(8) . .
N3 Pd1 N2 C2 -39(7) . .
N1 Pd1 N3 C7 87.7(7) . .
N4 Pd1 N3 C7 -87.3(7) . .
N2 Pd1 N3 C7 119(7) . .
N1 Pd1 N3 C3 -93.2(7) . .
N4 Pd1 N3 C3 91.8(7) . .
N2 Pd1 N3 C3 -62(7) . .
N1 Pd1 N4 C13 129(3) . .
N2 Pd1 N4 C13 77.8(8) . .
N3 Pd1 N4 C13 -101.1(8) . .
N1 Pd1 N4 C17 -53(3) . .
N2 Pd1 N4 C17 -104.4(9) . .
N3 Pd1 N4 C17 76.8(8) . .
Pd1 N1 C1 C2 37.1(13) . .
Pd1 N2 C2 C1 30.8(13) . .
N1 C1 C2 N2 -45.3(15) . .
C7 N3 C3 C4 1.6(14) . .
Pd1 N3 C3 C4 -177.5(7) . .
N3 C3 C4 C5 0.0(15) . .
C3 C4 C5 C6 -1.5(14) . .
C3 C4 C5 C8 177.5(9) . .
C4 C5 C6 C7 1.5(14) . .
C8 C5 C6 C7 -177.5(9) . .
C3 N3 C7 C6 -1.6(14) . .
Pd1 N3 C7 C6 177.5(8) . .
C5 C6 C7 N3 0.0(15) . .
C6 C5 C8 C12 -18.9(13) . .
C4 C5 C8 C12 162.2(9) . .
C6 C5 C8 C9 160.8(9) . .
C4 C5 C8 C9 -18.2(13) . .
C12 C8 C9 C10 -0.1(12) . .
C5 C8 C9 C10 -179.8(8) . .
C8 C9 C10 N5 -1.1(13) . .
C11 N5 C10 C9 1.4(12) . .
C24 N5 C10 C9 -179.5(8) 2_765 .
C10 N5 C11 C12 -0.4(12) . .
C24 N5 C11 C12 -179.5(8) 2_765 .
N5 C11 C12 C8 -0.8(13) . .
C9 C8 C12 C11 1.1(12) . .
C5 C8 C12 C11 -179.3(8) . .
C17 N4 C13 C14 -0.3(16) . .
Pd1 N4 C13 C14 177.6(8) . .
N4 C13 C14 C15 0.6(17) . .
C13 C14 C15 C16 1.2(16) . .
C13 C14 C15 C18 -175.1(10) . .
C14 C15 C16 C17 -3.2(17) . .
C18 C15 C16 C17 173.2(11) . .
C13 N4 C17 C16 -1.9(18) . .
Pd1 N4 C17 C16 -180.0(11) . .
C15 C16 C17 N4 4(2) . .
C14 C15 C18 C19 -163.8(10) . .
C16 C15 C18 C19 20.1(14) . .
C14 C15 C18 C23 18.8(15) . .
C16 C15 C18 C23 -157.3(10) . .
C23 C18 C19 C20 2.3(14) . .
C15 C18 C19 C20 -175.3(9) . .
C22 N6 C20 C19 -4.1(14) . .
C24 N6 C20 C19 176.3(9) . .
C18 C19 C20 N6 0.8(15) . .
C20 N6 C22 C23 4.2(14) . .
C24 N6 C22 C23 -176.2(9) . .
N6 C22 C23 C18 -0.9(15) . .
C19 C18 C23 C22 -2.2(14) . .
C15 C18 C23 C22 175.3(9) . .
C20 N6 C24 N5 -97.4(10) . 2_765
C22 N6 C24 N5 83.0(11) . 2_765
N9 Pd2 N7 C25 164.7(15) . .
N10 Pd2 N7 C25 -89(3) . .
N8 Pd2 N7 C25 -14.8(16) . .
N7 Pd2 N8 C26 -13.4(14) . .
N9 Pd2 N8 C26 -23(13) . .
N10 Pd2 N8 C26 157.9(13) . .
N7 Pd2 N9 C27 -95.3(13) . .
N10 Pd2 N9 C27 93.3(12) . .
N8 Pd2 N9 C27 -86(12) . .
N7 Pd2 N9 C31 84.3(12) . .
N10 Pd2 N9 C31 -87.1(11) . .
N8 Pd2 N9 C31 94(12) . .
N7 Pd2 N10 C41 -6(4) . .
N9 Pd2 N10 C41 100.6(11) . .
N8 Pd2 N10 C41 -79.4(11) . .
N7 Pd2 N10 C37 176(3) . .
N9 Pd2 N10 C37 -77.8(11) . .
N8 Pd2 N10 C37 102.1(12) . .
Pd2 N7 C25 C26 41(2) . .
N7 C25 C26 N8 -55(2) . .
Pd2 N8 C26 C25 43(2) . .
C31 N9 C27 C28 1(2) . .
Pd2 N9 C27 C28 -179.4(10) . .
N9 C27 C28 C29 0(2) . .
C27 C28 C29 C32 -179.4(13) . .
C27 C28 C29 C30 -0.4(19) . .
C32 C29 C30 C31 177.9(14) . .
C28 C29 C30 C31 -1(2) . .
C27 N9 C31 C30 -3(2) . .
Pd2 N9 C31 C30 177.8(12) . .
C29 C30 C31 N9 3(2) . .
C28 C29 C32 C33 -25(2) . .
C30 C29 C32 C33 156.1(13) . .
C28 C29 C32 C36 159.1(13) . .
C30 C29 C32 C36 -20(2) . .
C29 C32 C33 C34 -178.6(13) . .
C36 C32 C33 C34 -2.4(19) . .
C35 N11 C34 C33 -0.6(19) . .
C47 N11 C34 C33 178.7(12) 2_766 .
C32 C33 C34 N11 3(2) . .
C34 N11 C35 C36 -2(2) . .
C47 N11 C35 C36 179.2(12) 2_766 .
N11 C35 C36 C32 2(2) . .
C29 C32 C36 C35 176.5(13) . .
C33 C32 C36 C35 0(2) . .
C41 N10 C37 C38 -3(2) . .
Pd2 N10 C37 C38 175.7(10) . .
N10 C37 C38 C39 -2(2) . .
C37 C38 C39 C40 2.8(19) . .
C37 C38 C39 C42 -173.9(12) . .
C38 C39 C40 C41 0(2) . .
C42 C39 C40 C41 177.2(12) . .
C37 N10 C41 C40 6(2) . .
Pd2 N10 C41 C40 -172.5(11) . .
C39 C40 C41 N10 -5(2) . .
C40 C39 C42 C43 -166.2(12) . .
C38 C39 C42 C43 10.5(18) . .
C40 C39 C42 C46 6.9(19) . .
C38 C39 C42 C46 -176.4(13) . .
C46 C42 C43 C44 1.3(18) . .
C39 C42 C43 C44 175.0(12) . .
C42 C43 C44 N12 -3(2) . .
C45 N12 C44 C43 4(2) . .
C47 N12 C44 C43 -177.0(13) . .
C44 N12 C45 C46 -4(2) . .
C47 N12 C45 C46 177.0(15) . .
N12 C45 C46 C42 3(2) . .
C43 C42 C46 C45 -1(2) . .
C39 C42 C46 C45 -175.0(14) . .
C45 N12 C47 N11 -102.9(15) . 2_766
C44 N12 C47 N11 77.8(15) . 2_766
C58 O1 C48 C49 -4.2(14) . .
C58 O1 C48 C57 176.4(9) . .
O1 C48 C49 C50 -179.2(9) . .
C57 C48 C49 C50 0.2(16) . .
C48 C49 C50 C51 1.3(17) . .
C49 C50 C51 C52 -1.9(16) . .
C50 C51 C52 C57 1.1(14) . .
C50 C51 C52 C53 179.6(10) . .
C91 O14 C53 C54 4.9(15) . .
C91 O14 C53 C52 -174.0(9) . .
C57 C52 C53 O14 178.1(8) . .
C51 C52 C53 O14 -0.4(13) . .
C57 C52 C53 C54 -0.9(14) . .
C51 C52 C53 C54 -179.4(10) . .
O14 C53 C54 C55 179.3(10) . .
C52 C53 C54 C55 -1.8(16) . .
C53 C54 C55 C56 3.1(16) . .
C54 C55 C56 C57 -1.6(15) . .
C51 C52 C57 C56 -179.2(9) . .
C53 C52 C57 C56 2.3(13) . .
C51 C52 C57 C48 0.4(13) . .
C53 C52 C57 C48 -178.1(8) . .
C55 C56 C57 C52 -1.1(14) . .
C55 C56 C57 C48 179.4(9) . .
O1 C48 C57 C52 178.4(8) . .
C49 C48 C57 C52 -1.0(14) . .
O1 C48 C57 C56 -2.0(13) . .
C49 C48 C57 C56 178.5(10) . .
C48 O1 C58 C59 179.2(9) . .
C60 O2 C59 C58 -84.2(14) . .
O1 C58 C59 O2 -67.8(14) . .
C59 O2 C60 C61 -146.4(11) . .
C62 O3 C61 C60 -177.2(11) . .
O2 C60 C61 O3 -64.2(15) . .
C61 O3 C62 C63 -86.5(13) . .
C64 O4 C63 C62 -176.5(11) . .
O3 C62 C63 O4 -68.1(14) . .
C63 O4 C64 C65 145.1(11) . .
C66 O5 C65 C64 178.3(10) . .
O4 C64 C65 O5 65.0(14) . .
C65 O5 C66 C67 71.8(14) . .
C68 O6 C67 C66 179.8(11) . .
O5 C66 C67 O6 69.6(15) . .
C67 O6 C68 C69 -176.9(10) . .
C70 O7 C69 C68 -179.1(9) . .
O6 C68 C69 O7 -67.5(12) . .
C69 O7 C70 C71 -2.9(15) . .
C69 O7 C70 C79 178.5(8) . .
O7 C70 C71 C72 -175.9(10) . .
C79 C70 C71 C72 2.7(16) . .
C70 C71 C72 C73 -1.3(17) . .
C71 C72 C73 C74 -1.6(17) . .
C72 C73 C74 C79 3.1(16) . .
C72 C73 C74 C75 178.3(10) . .
C80 O8 C75 C76 3.0(16) . .
C80 O8 C75 C74 -177.0(9) . .
C73 C74 C75 O8 4.9(14) . .
C79 C74 C75 O8 -179.6(9) . .
C73 C74 C75 C76 -175.2(10) . .
C79 C74 C75 C76 0.3(14) . .
O8 C75 C76 C77 177.7(10) . .
C74 C75 C76 C77 -2.2(16) . .
C75 C76 C77 C78 1.7(17) . .
C76 C77 C78 C79 0.8(15) . .
C73 C74 C79 C78 177.5(9) . .
C75 C74 C79 C78 2.2(14) . .
C73 C74 C79 C70 -1.6(14) . .
C75 C74 C79 C70 -177.0(8) . .
C77 C78 C79 C74 -2.8(14) . .
C77 C78 C79 C70 176.3(9) . .
O7 C70 C79 C74 177.5(8) . .
C71 C70 C79 C74 -1.2(14) . .
O7 C70 C79 C78 -1.7(13) . .
C71 C70 C79 C78 179.6(9) . .
C75 O8 C80 C81 -175.1(9) . .
C82 O9 C81 C80 149.4(11) . .
O8 C80 C81 O9 -61.9(14) . .
C81 O9 C82 C83 -77.1(13) . .
C84 O10 C83 C82 -176.6(11) . .
O9 C82 C83 O10 -77.8(13) . .
C83 O10 C84 C85 -175.0(12) . .
O10 C84 C85 O11 -79.2(15) . .
C86 O11 C85 C84 -172.6(13) . .
C85 O11 C86 C87 -161.0(13) . .
C88 O12 C87 C86 161.2(11) . .
O11 C86 C87 O12 60.4(17) . .
C87 O12 C88 C89 -82.3(13) . .
C90 O13 C89 C88 -170.4(10) . .
O12 C88 C89 O13 -60.9(13) . .
C89 O13 C90 C91 -146.3(11) . .
O13 C90 C91 O14 -66.2(14) . .
C53 O14 C91 C90 179.1(9) . .
C102 O15 C92 C93 -1(2) . .
C102 O15 C92 C101 175.6(12) . .
O15 C92 C93 C94 178.2(13) . .
C101 C92 C93 C94 2(2) . .
C92 C93 C94 C95 0(2) . .
C93 C94 C95 C96 -1.7(19) . .
C94 C95 C96 C101 2.4(19) . .
C94 C95 C96 C97 -176.5(12) . .
C135 O28 C97 C98 6.8(19) . .
C135 O28 C97 C96 -173.7(10) . .
C101 C96 C97 O28 -177.2(11) . .
C95 C96 C97 O28 1.7(17) . .
C101 C96 C97 C98 2.4(18) . .
C95 C96 C97 C98 -178.7(12) . .
O28 C97 C98 C99 178.6(12) . .
C96 C97 C98 C99 -1(2) . .
C97 C98 C99 C100 0(2) . .
C98 C99 C100 C101 -1(2) . .
C95 C96 C101 C100 178.0(12) . .
C97 C96 C101 C100 -3.1(19) . .
C95 C96 C101 C92 -1.1(18) . .
C97 C96 C101 C92 177.8(11) . .
C99 C100 C101 C96 2(2) . .
C99 C100 C101 C92 -178.6(13) . .
O15 C92 C101 C96 -177.7(11) . .
C93 C92 C101 C96 -0.8(19) . .
O15 C92 C101 C100 3.1(18) . .
C93 C92 C101 C100 -180.0(13) . .
C92 O15 C102 C103 177.6(12) . .
C104 O16 C103 C102 98.5(16) . .
O15 C102 C103 O16 76.7(16) . .
C103 O16 C104 C105 168.6(15) . .
C106 O17 C105 C104 78(2) . .
O16 C104 C105 O17 76(2) . .
C105 O17 C106 C107 -177(2) . .
C108 O18 C107 C106 -162(3) . .
O17 C106 C107 O18 -55(3) . .
C107 O18 C108 C109 -119(4) . .
C110 O19 C109 C108 -160(3) . .
O18 C108 C109 O19 -49(5) . .
C109 O19 C110 C111 -107(4) . .
C112 O20 C111 C110 81(3) . .
O19 C110 C111 O20 73(4) . .
C111 O20 C112 C113 -177(2) . .
C114 O21 C113 C112 173(2) . .
O20 C112 C113 O21 61(3) . .
C113 O21 C114 C115 0(5) . .
C113 O21 C114 C123 178.1(18) . .
O21 C114 C115 C116 -175(3) . .
C123 C114 C115 C116 7(5) . .
C114 C115 C116 C117 -8(5) . .
C115 C116 C117 C118 6(5) . .
C116 C117 C118 C123 -4(8) . .
C116 C117 C118 C119 178(3) . .
C124 O22 C119 C120 -2(5) . .
C124 O22 C119 C118 179(3) . .
C117 C118 C119 O22 2(7) . .
C123 C118 C119 O22 -176(4) . .
C117 C118 C119 C120 -178(5) . .
C123 C118 C119 C120 5(7) . .
O22 C119 C120 C121 176(3) . .
C118 C119 C120 C121 -4(5) . .
C119 C120 C121 C122 2(5) . .
C120 C121 C122 C123 1(4) . .
C117 C118 C123 C122 180(4) . .
C119 C118 C123 C122 -3(8) . .
C117 C118 C123 C114 3(8) . .
C119 C118 C123 C114 -180(3) . .
C121 C122 C123 C118 0(5) . .
C121 C122 C123 C114 177(2) . .
C115 C114 C123 C118 -4(5) . .
O21 C114 C123 C118 178(4) . .
C115 C114 C123 C122 179(2) . .
O21 C114 C123 C122 1(3) . .
C119 O22 C124 C125 -132(3) . .
C126 O23 C125 C124 171(2) . .
O22 C124 C125 O23 -127(3) . .
C125 O23 C126 C127 -60(3) . .
C128 O24 C127 C126 103(3) . .
O23 C126 C127 O24 -162(3) . .
C127 O24 C128 C129 101(3) . .
C130 O25 C129 C128 -161(3) . .
O24 C128 C129 O25 -63(4) . .
C129 O25 C130 C131 -178(2) . .
C132 O26 C131 C130 88(2) . .
O25 C130 C131 O26 70(3) . .
C131 O26 C132 C133 172.7(18) . .
C134 O27 C133 C132 151.2(15) . .
O26 C132 C133 O27 58(2) . .
C133 O27 C134 C135 82.7(15) . .
O27 C134 C135 O28 67.2(14) . .
C97 O28 C135 C134 -179.9(11) . .
